data_4517562
loop_
_publ_author_name
'Duan, Zhigang'
'Li, Yue'
'Xiao, Xue'
'Huang, Xiaoli'
'Li, Xiaoteng'
'Li, Yiyang'
'Zhang, Chong'
'Zhang, Hang'
'Li, Lin'
'Lin, Zhihua'
'Zhao, Yonggang'
'Huang, Wei'

_publ_section_title
;
 Interpenetrated Metal-Organic Frameworks with <b>ftw</b> Topology and
 Versatile Functions.
;
_journal_issue 16
_journal_name_full 'ACS applied materials &amp; interfaces'
_journal_page_first 18715
_journal_page_last 18722
_journal_paper_doi 10.1021/acsami.0c03336
_journal_volume 12
_journal_year 2020
_chemical_formula_sum 'C231 H132 Eu6 O32'
_chemical_formula_weight 4331.12
_space_group_crystal_system monoclinic
_space_group_IT_number 12
_space_group_name_Hall '-C 2y'
_space_group_name_H-M_alt 'C 1 2/m 1'
_atom_sites_solution_hydrogens geom
_audit_creation_method SHELXL-2016/6
_cell_angle_alpha 90
_cell_angle_beta 90.192(8)
_cell_angle_gamma 90
_cell_formula_units_Z 4
_cell_length_a 36.341(8)
_cell_length_b 36.430(8)
_cell_length_c 25.851(7)
_cell_measurement_reflns_used 9907
_cell_measurement_temperature 296(2)
_cell_measurement_theta_max 28.06
_cell_measurement_theta_min 2.37
_cell_volume 34224(14)
_computing_cell_refinement 'Bruker SAINT'
_computing_data_collection 'Bruker APEX2'
_computing_data_reduction 'Bruker SAINT'
_computing_molecular_graphics 'Bruker SHELXTL'
_computing_publication_material 'Bruker SHELXTL'
_computing_structure_refinement 'SHELXL-2016/6 (Sheldrick, 2016)'
_computing_structure_solution 'SHELXS-97 (Sheldrick 2008)'
_diffrn_ambient_temperature 296(2)
_diffrn_measured_fraction_theta_full 0.989
_diffrn_measured_fraction_theta_max 0.982
_diffrn_measurement_device_type 'BRUKER D8 VENTURE PHOTON 100'
_diffrn_measurement_method '\f and \w scans'
_diffrn_radiation_type MoK\a
_diffrn_radiation_wavelength 0.71073
_diffrn_reflns_av_R_equivalents 0.0585
_diffrn_reflns_av_unetI/netI 0.0613
_diffrn_reflns_Laue_measured_fraction_full 0.989
_diffrn_reflns_Laue_measured_fraction_max 0.982
_diffrn_reflns_limit_h_max 43
_diffrn_reflns_limit_h_min -41
_diffrn_reflns_limit_k_max 43
_diffrn_reflns_limit_k_min -43
_diffrn_reflns_limit_l_max 30
_diffrn_reflns_limit_l_min -24
_diffrn_reflns_number 109149
_diffrn_reflns_point_group_measured_fraction_full 0.989
_diffrn_reflns_point_group_measured_fraction_max 0.982
_diffrn_reflns_theta_full 25.000
_diffrn_reflns_theta_max 25.000
_diffrn_reflns_theta_min 0.791
_exptl_absorpt_coefficient_mu 1.124
_exptl_crystal_colour colorless
_exptl_crystal_density_diffrn 0.841
_exptl_crystal_description polyhedral
_exptl_crystal_F_000 8608
_exptl_crystal_size_max 0.200
_exptl_crystal_size_mid 0.200
_exptl_crystal_size_min 0.200
_refine_diff_density_max 3.569
_refine_diff_density_min -6.043
_refine_diff_density_rms 0.221
_refine_ls_extinction_method none
_refine_ls_goodness_of_fit_ref 1.183
_refine_ls_hydrogen_treatment constr
_refine_ls_matrix_type full
_refine_ls_number_parameters 1315
_refine_ls_number_reflns 30327
_refine_ls_number_restraints 2161
_refine_ls_restrained_S_all 1.156
_refine_ls_R_factor_all 0.1153
_refine_ls_R_factor_gt 0.1005
_refine_ls_shift/su_max 0.026
_refine_ls_shift/su_mean 0.000
_refine_ls_structure_factor_coef Fsqd
_refine_ls_weighting_details 'w=1/[\s^2^(Fo^2^)+(0.1500P)^2^+506.0000P] where P=(Fo^2^+2Fc^2^)/3'
_refine_ls_weighting_scheme calc
_refine_ls_wR_factor_gt 0.2790
_refine_ls_wR_factor_ref 0.2916
_reflns_Friedel_coverage 0.000
_reflns_number_gt 24053
_reflns_number_total 30327
_reflns_threshold_expression 'I > 2\s(I)'
_cod_data_source_file am0c03336_si_003.cif
_cod_data_source_block Eu-IAM-4
_cod_depositor_comments 'Adding full bibliography for 4517562--4517563.cif.'
_cod_original_cell_volume 34225(14)
_cod_original_sg_symbol_H-M 'C 2/m'
_cod_database_code 4517562
_shelx_shelxl_version_number 2016/6
_shelx_space_group_comment
;
The symmetry employed for this shelxl refinement is uniquely defined
by the following loop, which should always be used as a source of
symmetry information in preference to the above space-group names.
They are only intended as comments.
;
_shelx_estimated_absorpt_t_min 0.806
_shelx_estimated_absorpt_t_max 0.806

loop_
_space_group_symop_operation_xyz
'x, y, z'
'-x, y, -z'
'x+1/2, y+1/2, z'
'-x+1/2, y+1/2, -z'
'-x, -y, -z'
'x, -y, z'
'-x+1/2, -y+1/2, -z'
'x+1/2, -y+1/2, z'

loop_
_atom_site_label
_atom_site_type_symbol
_atom_site_fract_x
_atom_site_fract_y
_atom_site_fract_z
_atom_site_U_iso_or_equiv
_atom_site_adp_type
_atom_site_occupancy
_atom_site_site_symmetry_order
_atom_site_calc_flag
_atom_site_refinement_flags_posn
_atom_site_refinement_flags_adp
_atom_site_refinement_flags_occupancy
_atom_site_disorder_assembly
_atom_site_disorder_group
Eu1 Eu 0.26037(2) 0.05460(2) 0.29390(3) 0.02906(17) Uani 1 1 d . . . . .
Eu2 Eu 0.15181(2) 0.05419(2) 0.29363(3) 0.02622(16) Uani 1 1 d . . . . .
Eu3 Eu 0.20615(2) 0.000000 0.40190(3) 0.0269(2) Uani 1 2 d S T P . .
Eu4 Eu 0.20590(3) 0.000000 0.18456(3) 0.0287(2) Uani 1 2 d S T P . .
O1 O 0.20549(19) 0.0500(2) 0.2439(3) 0.0178(17) Uani 1 1 d . . . . .
O2 O 0.1556(3) 0.000000 0.2453(4) 0.013(2) Uani 1 2 d S T P . .
O3 O 0.20528(18) 0.04913(19) 0.3446(3) 0.0158(17) Uani 1 1 d . . . . .
O4 O 0.2564(3) 0.000000 0.2443(5) 0.023(3) Uani 1 2 d S T P . .
O5 O 0.2554(3) 0.000000 0.3447(4) 0.020(2) Uani 1 2 d S T P . .
O6 O 0.1554(3) 0.000000 0.3441(4) 0.017(2) Uani 1 2 d S T P . .
C1_1 C 0.1421(5) 0.0662(5) 0.1619(7) 0.056(3) Uani 1 1 d . U . . .
O1_1 O 0.1630(4) 0.0409(3) 0.1494(4) 0.057(3) Uani 1 1 d . U . . .
O2_1 O 0.1303(3) 0.0742(3) 0.2109(4) 0.055(2) Uani 1 1 d . U . . .
C2_1 C 0.1246(4) 0.0920(3) 0.1221(4) 0.073(3) Uani 1 1 d G U . . .
C3_1 C 0.0954(4) 0.1150(4) 0.1343(4) 0.085(4) Uani 1 1 d G U . . .
H3_1 H 0.085644 0.114894 0.167488 0.101 Uiso 1 1 calc R U . . .
C4_1 C 0.0807(4) 0.1381(4) 0.0968(5) 0.094(4) Uani 1 1 d G U . . .
H4_1 H 0.061143 0.153552 0.104924 0.112 Uiso 1 1 calc R U . . .
C5_1 C 0.0952(4) 0.1383(4) 0.0471(5) 0.099(4) Uani 1 1 d G U . . .
C6_1 C 0.1244(4) 0.1152(4) 0.0349(4) 0.101(4) Uani 1 1 d G U . . .
H6_1 H 0.134144 0.115335 0.001682 0.122 Uiso 1 1 calc R U . . .
C7_1 C 0.1391(4) 0.0921(4) 0.0724(5) 0.092(4) Uani 1 1 d G U . . .
H7_1 H 0.158646 0.076676 0.064245 0.111 Uiso 1 1 calc R U . . .
C8A_1 C 0.0774(10) 0.1633(7) 0.0069(9) 0.102(4) Uani 0.534(16) 1 d G U P A 1
C9A_1 C 0.0735(9) 0.2003(7) 0.0185(9) 0.103(4) Uani 0.534(16) 1 d G U P A 1
H9A_1 H 0.079319 0.208884 0.051441 0.124 Uiso 0.534(16) 1 calc R U P A 1
C10A_1 C 0.0610(9) 0.2246(6) -0.0191(11) 0.104(5) Uani 0.534(16) 1 d G U P A 1
H10A_1 H 0.058399 0.249424 -0.011309 0.125 Uiso 0.534(16) 1 calc R U P A 1
C11A_1 C 0.0523(10) 0.2119(7) -0.0683(9) 0.105(5) Uani 0.534(16) 1 d G U P A 1
C12A_1 C 0.0562(9) 0.1748(8) -0.0800(9) 0.105(5) Uani 0.534(16) 1 d G U P A 1
H12A_1 H 0.050384 0.166292 -0.112888 0.125 Uiso 0.534(16) 1 calc R U P A 1
C13A_1 C 0.0687(10) 0.1505(6) -0.0424(11) 0.104(4) Uani 0.534(16) 1 d G U P A 1
H13A_1 H 0.071305 0.125751 -0.050138 0.124 Uiso 0.534(16) 1 calc R U P A 1
C8B_1 C 0.0839(9) 0.1688(9) 0.0069(12) 0.102(4) Uani 0.466(16) 1 d G U P A 2
C9B_1 C 0.0460(8) 0.1728(10) 0.0025(12) 0.103(4) Uani 0.466(16) 1 d G U P A 2
H9B_1 H 0.030484 0.159834 0.024483 0.124 Uiso 0.466(16) 1 calc R U P A 2
C10B_1 C 0.0313(7) 0.1960(10) -0.0348(13) 0.104(5) Uani 0.466(16) 1 d G U P A 2
H10B_1 H 0.005904 0.198686 -0.037780 0.125 Uiso 0.466(16) 1 calc R U P A 2
C11B_1 C 0.0545(9) 0.2154(9) -0.0677(12) 0.105(5) Uani 0.466(16) 1 d G U P A 2
C12B_1 C 0.0924(8) 0.2114(9) -0.0632(12) 0.105(5) Uani 0.466(16) 1 d G U P A 2
H12B_1 H 0.107907 0.224319 -0.085209 0.125 Uiso 0.466(16) 1 calc R U P A 2
C13B_1 C 0.1071(7) 0.1881(10) -0.0259(13) 0.103(4) Uani 0.466(16) 1 d G U P A 2
H13B_1 H 0.132489 0.185467 -0.022946 0.124 Uiso 0.466(16) 1 calc R U P A 2
C14_1 C 0.0393(4) 0.2394(3) -0.1097(5) 0.083(4) Uani 1 1 d G U . . .
C15_1 C 0.0070(3) 0.2315(3) -0.1364(5) 0.081(4) Uani 1 1 d G U . A .
H15_1 H -0.005512 0.209745 -0.129899 0.097 Uiso 1 1 calc R U . . .
C16_1 C -0.0065(3) 0.2561(4) -0.1729(5) 0.078(3) Uani 1 1 d G U . A .
C17_1 C 0.0122(4) 0.2886(3) -0.1826(5) 0.087(3) Uani 1 1 d G U . A .
C18_1 C 0.0445(4) 0.2965(3) -0.1559(6) 0.093(4) Uani 1 1 d G U . A .
H18_1 H 0.057063 0.318302 -0.162389 0.111 Uiso 1 1 calc R U . . .
C19_1 C 0.0581(3) 0.2719(4) -0.1194(5) 0.088(4) Uani 1 1 d G U . A .
H19_1 H 0.079667 0.277217 -0.101519 0.105 Uiso 1 1 calc R U . . .
C20_1 C -0.0075(4) 0.3091(4) -0.2242(5) 0.091(3) Uani 1 1 d G U . . .
C21_1 C -0.0017(4) 0.3433(4) -0.2466(6) 0.099(4) Uani 1 1 d G U . A .
H21_1 H 0.018733 0.357099 -0.237338 0.119 Uiso 1 1 calc R U . . .
C22_1 C -0.0266(4) 0.3567(3) -0.2830(6) 0.101(4) Uani 1 1 d G U . A .
H22_1 H -0.022699 0.379617 -0.297987 0.122 Uiso 1 1 calc R U . . .
C23_1 C -0.0572(4) 0.3360(4) -0.2969(6) 0.096(4) Uani 1 1 d G U . A .
C24_1 C -0.0630(3) 0.3019(3) -0.2745(5) 0.086(4) Uani 1 1 d G U . A .
H24_1 H -0.083426 0.288014 -0.283788 0.103 Uiso 1 1 calc R U . . .
C25_1 C -0.0381(4) 0.2884(3) -0.2381(5) 0.081(3) Uani 1 1 d G U . A .
C26_1 C -0.0421(6) 0.2536(6) -0.2047(8) 0.073(3) Uani 1 1 d . U . . .
C33_1 C -0.1568(4) 0.3911(5) -0.4578(4) 0.098(5) Uani 1 1 d G U . . .
C34_1 C -0.1482(3) 0.3878(5) -0.5099(5) 0.103(5) Uani 1 1 d G U . A .
H34_1 H -0.126445 0.376288 -0.519748 0.123 Uiso 1 1 calc R U . . .
C35_1 C -0.1720(4) 0.4017(5) -0.5472(4) 0.099(5) Uani 1 1 d G U . A .
H35_1 H -0.166179 0.399459 -0.582126 0.118 Uiso 1 1 calc R U . . .
C36_1 C -0.2044(4) 0.4188(4) -0.5325(4) 0.088(4) Uani 1 1 d G U . A .
C37_1 C -0.2131(3) 0.4221(5) -0.4804(4) 0.090(4) Uani 1 1 d G U . A .
H37_1 H -0.234828 0.433612 -0.470501 0.107 Uiso 1 1 calc R U . . .
C38_1 C -0.1893(4) 0.4082(5) -0.4430(4) 0.095(4) Uani 1 1 d G U . A .
H38_1 H -0.195094 0.410441 -0.408122 0.114 Uiso 1 1 calc R U . . .
C27A_1 C -0.0846(9) 0.3490(7) -0.3373(10) 0.102(4) Uani 0.542(16) 1 d G U P A 1
C28A_1 C -0.0967(9) 0.3261(6) -0.3769(11) 0.104(4) Uani 0.542(16) 1 d G U P A 1
H28A_1 H -0.088955 0.301832 -0.378219 0.125 Uiso 0.542(16) 1 calc R U P A 1
C29A_1 C -0.1205(9) 0.3396(7) -0.4146(10) 0.105(5) Uani 0.542(16) 1 d G U P A 1
H29A_1 H -0.128665 0.324342 -0.441107 0.127 Uiso 0.542(16) 1 calc R U P A 1
C30A_1 C -0.1322(9) 0.3759(7) -0.4127(11) 0.106(5) Uani 0.542(16) 1 d G U P A 1
C31A_1 C -0.1200(9) 0.3988(6) -0.3731(11) 0.105(5) Uani 0.542(16) 1 d G U P A 1
H31A_1 H -0.127791 0.423073 -0.371806 0.126 Uiso 0.542(16) 1 calc R U P A 1
C32A_1 C -0.0962(9) 0.3853(7) -0.3354(10) 0.103(4) Uani 0.542(16) 1 d G U P A 1
H32A_1 H -0.088081 0.400564 -0.308918 0.124 Uiso 0.542(16) 1 calc R U P A 1
C27B_1 C -0.0810(8) 0.3518(10) -0.3406(11) 0.102(4) Uani 0.458(16) 1 d G U P A 2
C28B_1 C -0.0667(7) 0.3710(10) -0.3825(13) 0.103(4) Uani 0.458(16) 1 d G U P A 2
H28B_1 H -0.041593 0.375476 -0.384460 0.124 Uiso 0.458(16) 1 calc R U P A 2
C29B_1 C -0.0901(9) 0.3834(10) -0.4215(11) 0.105(5) Uani 0.458(16) 1 d G U P A 2
H29B_1 H -0.080536 0.396170 -0.449499 0.126 Uiso 0.458(16) 1 calc R U P A 2
C30B_1 C -0.1277(8) 0.3766(10) -0.4185(11) 0.106(5) Uani 0.458(16) 1 d G U P A 2
C31B_1 C -0.1419(7) 0.3575(10) -0.3766(13) 0.105(5) Uani 0.458(16) 1 d G U P A 2
H31B_1 H -0.167047 0.352990 -0.374612 0.126 Uiso 0.458(16) 1 calc R U P A 2
C32B_1 C -0.1186(8) 0.3451(10) -0.3376(11) 0.103(4) Uani 0.458(16) 1 d G U P A 2
H32B_1 H -0.128104 0.332296 -0.309572 0.124 Uiso 0.458(16) 1 calc R U P A 2
C40_1 C -0.2277(5) 0.4355(5) -0.5752(7) 0.056(3) Uani 1 1 d . U . . .
O3_1 O -0.2516(3) 0.4568(3) -0.5583(4) 0.057(3) Uani 1 1 d . U . . .
O4_1 O -0.2223(3) 0.4278(3) -0.6200(4) 0.054(3) Uani 1 1 d . U . . .
C41_1 C -0.0432(4) 0.2187(3) -0.2382(5) 0.072(3) Uani 1 1 d G U . . .
C42_1 C -0.0191(3) 0.2054(3) -0.2754(5) 0.075(4) Uani 1 1 d G U . . .
H42_1 H 0.001931 0.218644 -0.283751 0.090 Uiso 1 1 calc R U . . .
C43_1 C -0.0266(4) 0.1724(4) -0.3002(4) 0.081(4) Uani 1 1 d G U . . .
C44_1 C -0.0580(4) 0.1526(3) -0.2877(5) 0.081(4) Uani 1 1 d G U . . .
H44_1 H -0.063001 0.130530 -0.304331 0.097 Uiso 1 1 calc R U . . .
C45_1 C -0.0821(3) 0.1660(4) -0.2505(5) 0.087(4) Uani 1 1 d G U . . .
H45_1 H -0.103150 0.152746 -0.242162 0.105 Uiso 1 1 calc R U . . .
C46_1 C -0.0747(4) 0.1990(4) -0.2257(5) 0.081(3) Uani 1 1 d G U . . .
C47_1 C -0.0748(3) 0.2517(4) -0.1742(5) 0.078(4) Uani 1 1 d G U . . .
C48_1 C -0.0940(4) 0.2199(4) -0.1869(5) 0.086(3) Uani 1 1 d G U . . .
C49_1 C -0.1267(4) 0.2116(4) -0.1618(6) 0.103(4) Uani 1 1 d G U . . .
H49_1 H -0.139557 0.190365 -0.170244 0.123 Uiso 1 1 calc R U . . .
C50_1 C -0.1403(4) 0.2351(5) -0.1240(6) 0.108(4) Uani 1 1 d G U . . .
H50_1 H -0.162182 0.229567 -0.107180 0.130 Uiso 1 1 calc R U . . .
C51_1 C -0.1211(4) 0.2669(4) -0.1113(5) 0.099(4) Uani 1 1 d G U . . .
C52_1 C -0.0884(4) 0.2752(3) -0.1364(5) 0.084(4) Uani 1 1 d G U . . .
H52_1 H -0.075563 0.296466 -0.127910 0.101 Uiso 1 1 calc R U . . .
C53A_1 C -0.0006(7) 0.1577(9) -0.3420(10) 0.097(5) Uani 0.556(16) 1 d G U P B 1
C54A_1 C -0.0144(6) 0.1405(8) -0.3859(11) 0.099(5) Uani 0.556(16) 1 d G U P B 1
H54A_1 H -0.039669 0.137408 -0.389932 0.119 Uiso 0.556(16) 1 calc R U P B 1
C55A_1 C 0.0095(8) 0.1280(8) -0.4238(9) 0.099(5) Uani 0.556(16) 1 d G U P B 1
H55A_1 H 0.000247 0.116455 -0.453254 0.119 Uiso 0.556(16) 1 calc R U P B 1
C56A_1 C 0.0472(7) 0.1326(9) -0.4178(10) 0.099(5) Uani 0.556(16) 1 d G U P B 1
C57A_1 C 0.0611(6) 0.1498(8) -0.3739(11) 0.099(5) Uani 0.556(16) 1 d G U P B 1
H57A_1 H 0.086301 0.152907 -0.369849 0.119 Uiso 0.556(16) 1 calc R U P B 1
C58A_1 C 0.0371(8) 0.1624(8) -0.3359(9) 0.099(5) Uani 0.556(16) 1 d G U P B 1
H58A_1 H 0.046385 0.173860 -0.306526 0.118 Uiso 0.556(16) 1 calc R U P B 1
C53B_1 C 0.0005(9) 0.1580(10) -0.3420(12) 0.097(5) Uani 0.444(16) 1 d G U P B 2
C54B_1 C 0.0197(10) 0.1820(8) -0.3739(13) 0.099(5) Uani 0.444(16) 1 d G U P B 2
H54B_1 H 0.015648 0.207110 -0.371435 0.118 Uiso 0.444(16) 1 calc R U P B 2
C55B_1 C 0.0449(10) 0.1684(9) -0.4094(12) 0.099(5) Uani 0.444(16) 1 d G U P B 2
H55B_1 H 0.057717 0.184451 -0.430709 0.119 Uiso 0.444(16) 1 calc R U P B 2
C56B_1 C 0.0509(9) 0.1308(10) -0.4131(12) 0.099(5) Uani 0.444(16) 1 d G U P B 2
C57B_1 C 0.0318(10) 0.1068(8) -0.3812(13) 0.098(5) Uani 0.444(16) 1 d G U P B 2
H57B_1 H 0.035807 0.081645 -0.383654 0.118 Uiso 0.444(16) 1 calc R U P B 2
C58B_1 C 0.0066(9) 0.1204(9) -0.3457(12) 0.099(5) Uani 0.444(16) 1 d G U P B 2
H58B_1 H -0.006263 0.104303 -0.324380 0.119 Uiso 0.444(16) 1 calc R U P B 2
C59_1 C 0.0732(5) 0.1170(5) -0.4616(6) 0.117(5) Uani 1 1 d G U . . .
C60_1 C 0.1010(5) 0.0934(5) -0.4451(5) 0.115(5) Uani 1 1 d G U . B .
H60_1 H 0.104021 0.088619 -0.410002 0.138 Uiso 1 1 calc R U . . .
C61_1 C 0.1241(4) 0.0770(5) -0.4810(6) 0.102(4) Uani 1 1 d G U . B .
H61_1 H 0.142632 0.061216 -0.469959 0.123 Uiso 1 1 calc R U . . .
C62_1 C 0.1195(4) 0.0842(5) -0.5334(5) 0.091(4) Uani 1 1 d G U . B .
C63_1 C 0.0918(5) 0.1077(5) -0.5500(5) 0.111(5) Uani 1 1 d G U . B .
H63_1 H 0.088730 0.112545 -0.585052 0.133 Uiso 1 1 calc R U . . .
C64_1 C 0.0687(4) 0.1242(5) -0.5140(6) 0.121(5) Uani 1 1 d G U . B .
H64_1 H 0.050119 0.139948 -0.525096 0.146 Uiso 1 1 calc R U . . .
C65_1 C 0.1409(6) 0.0643(6) -0.5727(8) 0.073(3) Uani 1 1 d . U . . .
C66A_1 C -0.1371(8) 0.2967(9) -0.0739(10) 0.117(5) Uani 0.604(17) 1 d G U P C 1
C67A_1 C -0.1145(7) 0.3070(9) -0.0329(12) 0.118(5) Uani 0.604(17) 1 d G U P C 1
H67A_1 H -0.089859 0.299951 -0.032545 0.141 Uiso 0.604(17) 1 calc R U P C 1
C68A_1 C -0.1286(8) 0.3277(9) 0.0075(10) 0.116(4) Uani 0.604(17) 1 d G U P C 1
H68A_1 H -0.113478 0.334586 0.034940 0.139 Uiso 0.604(17) 1 calc R U P C 1
C69A_1 C -0.1654(9) 0.3382(9) 0.0070(10) 0.115(4) Uani 0.604(17) 1 d G U P C 1
C70A_1 C -0.1880(7) 0.3279(9) -0.0340(12) 0.116(5) Uani 0.604(17) 1 d G U P C 1
H70A_1 H -0.212627 0.334928 -0.034336 0.140 Uiso 0.604(17) 1 calc R U P C 1
C71A_1 C -0.1739(8) 0.3072(9) -0.0744(10) 0.118(5) Uani 0.604(17) 1 d G U P C 1
H71A_1 H -0.189009 0.300292 -0.101822 0.141 Uiso 0.604(17) 1 calc R U P C 1
C66B_1 C -0.1296(13) 0.2964(12) -0.0674(16) 0.117(5) Uani 0.396(17) 1 d G U P C 2
C67B_1 C -0.1469(13) 0.2814(10) -0.0245(18) 0.117(5) Uani 0.396(17) 1 d G U P C 2
H67B_1 H -0.145536 0.256232 -0.018394 0.140 Uiso 0.396(17) 1 calc R U P C 2
C68B_1 C -0.1662(13) 0.3038(13) 0.0094(15) 0.116(5) Uani 0.396(17) 1 d G U P C 2
H68B_1 H -0.177777 0.293735 0.038083 0.139 Uiso 0.396(17) 1 calc R U P C 2
C69B_1 C -0.1683(13) 0.3414(12) 0.0003(16) 0.115(4) Uani 0.396(17) 1 d G U P C 2
C70B_1 C -0.1510(13) 0.3565(10) -0.0426(18) 0.115(5) Uani 0.396(17) 1 d G U P C 2
H70B_1 H -0.152331 0.381589 -0.048714 0.138 Uiso 0.396(17) 1 calc R U P C 2
C71B_1 C -0.1317(12) 0.3340(13) -0.0765(15) 0.117(5) Uani 0.396(17) 1 d G U P C 2
H71B_1 H -0.120090 0.344087 -0.105191 0.141 Uiso 0.396(17) 1 calc R U P C 2
C72_1 C -0.1785(5) 0.3685(5) 0.0442(5) 0.108(4) Uani 1 1 d G U . . .
C73_1 C -0.1666(4) 0.3646(5) 0.0951(6) 0.107(4) Uani 1 1 d G U . C .
H73_1 H -0.147941 0.348136 0.103084 0.128 Uiso 1 1 calc R U . . .
C74_1 C -0.1827(5) 0.3854(5) 0.1341(4) 0.097(4) Uani 1 1 d G U . C .
H74_1 H -0.174742 0.382847 0.168086 0.116 Uiso 1 1 calc R U . . .
C75_1 C -0.2107(4) 0.4101(4) 0.1221(5) 0.081(3) Uani 1 1 d G U . C .
C76_1 C -0.2226(4) 0.4139(4) 0.0713(5) 0.090(4) Uani 1 1 d G U . C .
H76_1 H -0.241274 0.430441 0.063293 0.108 Uiso 1 1 calc R U . . .
C77_1 C -0.2065(5) 0.3931(5) 0.0323(4) 0.091(4) Uani 1 1 d G U . C .
H77_1 H -0.214474 0.395730 -0.001710 0.109 Uiso 1 1 calc R U . . .
C78_1 C -0.2286(5) 0.4309(5) 0.1643(7) 0.059(3) Uani 1 1 d . U . . .
O7_1 O -0.2541(3) 0.4567(3) 0.1461(4) 0.056(2) Uani 1 1 d . U . . .
O8_1 O -0.2168(3) 0.4260(3) 0.2091(4) 0.055(3) Uani 1 1 d . U . . .
O5_1 O 0.1347(3) 0.0730(4) -0.6234(5) 0.065(3) Uani 1 1 d . U . . .
O6_1 O 0.1640(3) 0.0404(4) -0.5595(5) 0.066(3) Uani 1 1 d . U . . .
C1_2 C 0.2046(5) 0.1315(4) 0.2905(8) 0.055(3) Uani 1 1 d . U . . .
O1_2 O 0.1732(3) 0.1157(3) 0.2948(5) 0.054(3) Uani 1 1 d . U . . .
O2_2 O 0.2341(3) 0.1164(3) 0.2947(5) 0.053(3) Uani 1 1 d . U . . .
C2_2 C 0.2049(3) 0.1722(2) 0.2848(6) 0.071(3) Uani 1 1 d G U . . .
C3_2 C 0.2376(3) 0.1899(3) 0.2724(7) 0.087(4) Uani 1 1 d G U . . .
H3_2 H 0.259309 0.176610 0.269770 0.104 Uiso 1 1 calc R U . . .
C4_2 C 0.2377(3) 0.2276(3) 0.2639(7) 0.096(4) Uani 1 1 d G U . . .
H4_2 H 0.259581 0.239491 0.255574 0.115 Uiso 1 1 calc R U . . .
C5_2 C 0.2052(4) 0.2475(2) 0.2678(7) 0.098(3) Uani 1 1 d G U . . .
C6_2 C 0.1726(3) 0.2298(3) 0.2803(7) 0.091(4) Uani 1 1 d G U . . .
H6_2 H 0.150858 0.243126 0.282911 0.109 Uiso 1 1 calc R U . . .
C7_2 C 0.1724(3) 0.1921(3) 0.2888(7) 0.082(4) Uani 1 1 d G U . . .
H7_2 H 0.150585 0.180245 0.297107 0.099 Uiso 1 1 calc R U . . .
C8A_2 C 0.2021(8) 0.2893(4) 0.2569(14) 0.102(4) Uani 0.563(16) 1 d G U P D 1
C9A_2 C 0.1766(7) 0.3039(5) 0.2224(14) 0.103(4) Uani 0.563(16) 1 d G U P D 1
H9A_2 H 0.158810 0.288817 0.207489 0.123 Uiso 0.563(16) 1 calc R U P D 1
C10A_2 C 0.1776(8) 0.3410(6) 0.2102(13) 0.104(4) Uani 0.563(16) 1 d G U P D 1
H10A_2 H 0.160531 0.350803 0.187061 0.124 Uiso 0.563(16) 1 calc R U P D 1
C11A_2 C 0.2041(8) 0.3636(4) 0.2324(14) 0.103(4) Uani 0.563(16) 1 d G U P D 1
C12A_2 C 0.2296(8) 0.3490(6) 0.2669(14) 0.104(4) Uani 0.563(16) 1 d G U P D 1
H12A_2 H 0.247381 0.364071 0.281841 0.124 Uiso 0.563(16) 1 calc R U P D 1
C13A_2 C 0.2286(8) 0.3118(6) 0.2792(13) 0.103(4) Uani 0.563(16) 1 d G U P D 1
H13A_2 H 0.245660 0.302085 0.302270 0.124 Uiso 0.563(16) 1 calc R U P D 1
C8B_2 C 0.2049(10) 0.2886(6) 0.2509(16) 0.102(4) Uani 0.437(16) 1 d G U P D 2
C9B_2 C 0.1848(10) 0.3128(8) 0.2813(14) 0.103(4) Uani 0.437(16) 1 d G U P D 2
H9B_2 H 0.171309 0.303996 0.309259 0.124 Uiso 0.437(16) 1 calc R U P D 2
C10B_2 C 0.1847(10) 0.3501(7) 0.2700(15) 0.104(4) Uani 0.437(16) 1 d G U P D 2
H10B_2 H 0.171244 0.366250 0.290355 0.125 Uiso 0.437(16) 1 calc R U P D 2
C11B_2 C 0.2048(10) 0.3632(6) 0.2283(16) 0.103(4) Uani 0.437(16) 1 d G U P D 2
C12B_2 C 0.2249(10) 0.3391(8) 0.1978(14) 0.103(4) Uani 0.437(16) 1 d G U P D 2
H12B_2 H 0.238374 0.347857 0.169905 0.124 Uiso 0.437(16) 1 calc R U P D 2
C13B_2 C 0.2250(9) 0.3018(7) 0.2092(15) 0.103(4) Uani 0.437(16) 1 d G U P D 2
H13B_2 H 0.238441 0.285602 0.188808 0.124 Uiso 0.437(16) 1 calc R U P D 2
C14_2 C 0.2029(4) 0.40479(19) 0.2204(6) 0.088(4) Uani 1 1 d G U . . .
C15_2 C 0.2011(4) 0.4171(3) 0.1696(5) 0.095(4) Uani 1 1 d G U . D .
H15_2 H 0.199571 0.400331 0.142563 0.114 Uiso 1 1 calc R U . . .
C16_2 C 0.2014(5) 0.4546(3) 0.1591(5) 0.095(4) Uani 1 1 d G U . D .
H16_2 H 0.200197 0.462799 0.125139 0.114 Uiso 1 1 calc R U . . .
C17_2 C 0.2037(4) 0.4796(2) 0.1995(6) 0.084(4) Uani 1 1 d G U . D .
C18_2 C 0.2055(4) 0.4673(3) 0.2504(5) 0.073(4) Uani 1 1 d G U . D .
C19_2 C 0.2051(4) 0.4299(3) 0.2608(5) 0.078(4) Uani 1 1 d G U . D .
H19_2 H 0.206366 0.421645 0.294809 0.094 Uiso 1 1 calc R U . . .
C20_2 C 0.2046(6) 0.500000 0.2900(15) 0.074(5) Uani 1 2 d S TU P . .
C21_2 C 0.1743(6) 0.500000 0.3267(13) 0.085(4) Uani 1 2 d DS TU P D .
C22_2 C 0.1878(7) 0.500000 0.3763(14) 0.093(5) Uani 1 2 d DS TU P . .
C23_2 C 0.1622(8) 0.500000 0.4143(14) 0.101(5) Uani 1 2 d DS TU P D .
H23_2 H 0.169761 0.500000 0.448741 0.121 Uiso 1 2 calc R U P . .
C24_2 C 0.1239(8) 0.500000 0.4023(14) 0.102(5) Uani 1 2 d DS TU P . .
H24_2 H 0.107371 0.500000 0.429734 0.122 Uiso 1 2 calc R U P D .
C25_2 C 0.1099(7) 0.500000 0.3538(14) 0.098(5) Uani 1 2 d DS TU P D .
C26_2 C 0.1354(7) 0.500000 0.3148(13) 0.090(5) Uani 1 2 d DS TU P . .
H26_2 H 0.127547 0.500000 0.280473 0.108 Uiso 1 2 calc R U P D .
C27_2 C 0.2263(6) 0.500000 0.3781(13) 0.080(5) Uani 1 2 d DS TU P D .
C28_2 C 0.2373(6) 0.500000 0.3262(12) 0.075(5) Uani 1 2 d DS TU P D .
C29_2 C 0.2749(6) 0.500000 0.3110(12) 0.080(5) Uani 1 2 d DS TU P . .
H29_2 H 0.281424 0.500000 0.276292 0.096 Uiso 1 2 calc R U P D .
C30_2 C 0.3001(6) 0.500000 0.3477(13) 0.086(4) Uani 1 2 d DS TU P D .
C31_2 C 0.2877(6) 0.500000 0.3997(12) 0.088(5) Uani 1 2 d DS TU P . .
H31_2 H 0.305240 0.500000 0.425990 0.105 Uiso 1 2 calc R U P D .
C32_2 C 0.2504(6) 0.500000 0.4134(12) 0.088(5) Uani 1 2 d DS TU P D .
H32_2 H 0.243581 0.500000 0.448070 0.106 Uiso 1 2 calc R U P . .
C39_2 C 0.4581(6) 0.500000 0.3115(12) 0.096(5) Uani 1 2 d DS TU P . .
C40_2 C 0.4764(4) 0.4668(5) 0.3082(9) 0.100(4) Uani 1 1 d D U . . .
H40_2 H 0.463610 0.444748 0.310294 0.120 Uiso 1 1 calc R U . . .
C41_2 C 0.5145(4) 0.4671(5) 0.3015(8) 0.092(4) Uani 1 1 d D U . . .
H41_2 H 0.527182 0.444988 0.300493 0.110 Uiso 1 1 calc R U . . .
C42_2 C 0.5340(5) 0.500000 0.2964(12) 0.078(4) Uani 1 2 d DS TU P . .
C43_2 C 0.5747(5) 0.500000 0.2932(11) 0.065(4) Uani 1 2 d DS TU P . .
O5_2 O 0.5917(3) 0.4689(3) 0.2916(5) 0.059(3) Uani 1 1 d D U . . .
C33_2 C 0.3411(4) 0.4997(10) 0.3398(12) 0.093(5) Uani 0.5 1 d G U P D -1
C34_2 C 0.3555(5) 0.4786(8) 0.2998(11) 0.096(5) Uani 0.5 1 d G U P D -1
H34_2 H 0.340033 0.464003 0.279823 0.115 Uiso 0.5 1 calc R U P D -1
C35_2 C 0.3930(6) 0.4795(9) 0.2897(10) 0.098(5) Uani 0.5 1 d G U P D -1
H35_2 H 0.402687 0.465380 0.263007 0.118 Uiso 0.5 1 calc R U P D -1
C36_2 C 0.4162(4) 0.5013(10) 0.3196(11) 0.097(5) Uani 0.5 1 d G U P D -1
C37_2 C 0.4017(5) 0.5223(8) 0.3596(11) 0.099(5) Uani 0.5 1 d G U P D -1
H37_2 H 0.417204 0.536962 0.379565 0.118 Uiso 0.5 1 calc R U P D -1
C38_2 C 0.3642(5) 0.5215(9) 0.3696(11) 0.096(5) Uani 0.5 1 d G U P D -1
H38_2 H 0.354551 0.535585 0.396382 0.116 Uiso 0.5 1 calc R U P D -1
C44_2 C 0.0712(5) 0.4945(10) 0.3396(14) 0.102(5) Uani 0.5 1 d G U P D -1
C45_2 C 0.0488(7) 0.4708(9) 0.3675(13) 0.104(6) Uani 0.5 1 d G U P D -1
H45_2 H 0.059200 0.453801 0.390094 0.125 Uiso 0.5 1 calc R U P D -1
C46_2 C 0.0108(7) 0.4724(10) 0.3615(13) 0.105(6) Uani 0.5 1 d G U P D -1
H46_2 H -0.004208 0.456506 0.380104 0.127 Uiso 0.5 1 calc R U P D -1
C47_2 C -0.0048(5) 0.4977(11) 0.3277(14) 0.107(5) Uani 0.5 1 d G U P D -1
C48_2 C 0.0177(7) 0.5214(9) 0.2998(12) 0.106(6) Uani 0.5 1 d G U P D -1
H48_2 H 0.007261 0.538364 0.277226 0.127 Uiso 0.5 1 calc R U P D -1
C49_2 C 0.0557(7) 0.5198(9) 0.3058(13) 0.106(6) Uani 0.5 1 d G U P D -1
H49_2 H 0.070670 0.535659 0.287215 0.127 Uiso 0.5 1 calc R U P D -1
C50_2 C -0.0487(9) 0.500000 0.3193(17) 0.106(5) Uani 1 2 d DS TU P . .
C51_2 C -0.0644(5) 0.4644(5) 0.3079(11) 0.106(5) Uani 1 1 d D U . . .
H51_2 H -0.050814 0.442956 0.303667 0.128 Uiso 1 1 calc R U . . .
C52_2 C -0.1027(5) 0.4666(5) 0.3042(11) 0.098(5) Uani 1 1 d D U . . .
H52_2 H -0.116425 0.445236 0.307964 0.117 Uiso 1 1 calc R U . . .
C53_2 C -0.1216(6) 0.500000 0.2949(14) 0.087(5) Uani 1 2 d DS TU P . .
C54_2 C -0.1635(6) 0.500000 0.2958(12) 0.076(4) Uani 1 2 d DS TU P . .
O6_2 O -0.1782(4) 0.4660(4) 0.2922(5) 0.073(3) Uani 1 1 d D U . . .

loop_
_atom_site_aniso_label
_atom_site_aniso_U_11
_atom_site_aniso_U_22
_atom_site_aniso_U_33
_atom_site_aniso_U_23
_atom_site_aniso_U_13
_atom_site_aniso_U_12
Eu1 0.0250(3) 0.0276(4) 0.0345(4) 0.0005(3) 0.0004(3) -0.0064(2)
Eu2 0.0233(3) 0.0241(3) 0.0313(3) 0.0029(2) 0.0019(3) 0.0046(2)
Eu3 0.0258(5) 0.0326(5) 0.0224(4) 0.000 -0.0003(4) 0.000
Eu4 0.0317(5) 0.0330(5) 0.0215(5) 0.000 0.0018(4) 0.000
O1 0.013(4) 0.025(4) 0.015(4) -0.001(3) 0.007(3) 0.000(3)
O2 0.030(6) 0.006(5) 0.003(5) 0.000 0.005(4) 0.000
O3 0.009(3) 0.016(4) 0.022(4) 0.009(3) -0.005(3) -0.003(3)
O4 0.018(5) 0.027(6) 0.024(6) 0.000 -0.009(5) 0.000
O5 0.009(5) 0.026(6) 0.025(6) 0.000 0.000(4) 0.000
O6 0.024(6) 0.011(5) 0.017(6) 0.000 0.005(5) 0.000
C1_1 0.065(6) 0.053(5) 0.050(5) 0.017(5) -0.009(5) 0.012(5)
O1_1 0.086(7) 0.036(5) 0.049(6) 0.017(5) -0.012(5) 0.013(4)
O2_1 0.069(6) 0.042(5) 0.053(5) 0.019(5) 0.005(5) 0.008(4)
C2_1 0.084(7) 0.079(7) 0.057(6) 0.020(6) -0.016(6) 0.022(6)
C3_1 0.096(8) 0.092(8) 0.066(7) 0.022(7) -0.014(7) 0.037(6)
C4_1 0.107(8) 0.105(8) 0.069(7) 0.027(7) -0.012(7) 0.043(7)
C5_1 0.116(8) 0.110(7) 0.070(6) 0.036(6) -0.014(6) 0.043(6)
C6_1 0.119(9) 0.112(8) 0.073(7) 0.033(7) -0.004(7) 0.040(7)
C7_1 0.105(8) 0.102(8) 0.069(7) 0.031(7) -0.007(7) 0.031(7)
C8A_1 0.121(8) 0.111(8) 0.073(7) 0.037(7) -0.020(7) 0.045(7)
C9A_1 0.122(9) 0.112(8) 0.075(8) 0.036(7) -0.020(7) 0.046(7)
C10A_1 0.123(9) 0.112(9) 0.077(8) 0.036(7) -0.021(8) 0.046(8)
C11A_1 0.123(10) 0.113(9) 0.078(8) 0.036(8) -0.021(8) 0.046(8)
C12A_1 0.123(9) 0.113(9) 0.078(8) 0.035(7) -0.021(8) 0.045(8)
C13A_1 0.123(9) 0.112(8) 0.075(7) 0.036(7) -0.020(7) 0.045(7)
C8B_1 0.121(8) 0.111(8) 0.073(7) 0.037(7) -0.020(7) 0.045(7)
C9B_1 0.122(9) 0.112(9) 0.075(8) 0.036(7) -0.019(7) 0.046(7)
C10B_1 0.123(9) 0.113(9) 0.077(8) 0.036(8) -0.020(8) 0.047(8)
C11B_1 0.123(9) 0.113(9) 0.078(8) 0.036(8) -0.021(8) 0.046(8)
C12B_1 0.124(9) 0.112(9) 0.078(8) 0.037(7) -0.020(8) 0.046(8)
C13B_1 0.122(9) 0.112(9) 0.075(8) 0.037(7) -0.020(7) 0.046(7)
C14_1 0.094(8) 0.096(8) 0.060(7) 0.026(7) -0.021(7) 0.031(7)
C15_1 0.094(8) 0.093(8) 0.055(7) 0.018(6) -0.021(6) 0.040(7)
C16_1 0.097(7) 0.087(7) 0.051(6) 0.010(6) -0.021(6) 0.044(6)
C17_1 0.104(7) 0.097(7) 0.060(6) 0.022(6) -0.028(6) 0.034(6)
C18_1 0.106(8) 0.102(8) 0.069(7) 0.029(7) -0.030(7) 0.023(7)
C19_1 0.100(9) 0.099(8) 0.064(7) 0.029(7) -0.025(7) 0.023(7)
C20_1 0.106(7) 0.101(7) 0.065(6) 0.022(6) -0.029(6) 0.038(6)
C21_1 0.109(8) 0.109(8) 0.079(8) 0.032(7) -0.036(7) 0.032(7)
C22_1 0.110(8) 0.108(8) 0.086(8) 0.037(7) -0.040(7) 0.034(7)
C23_1 0.105(7) 0.106(7) 0.077(7) 0.033(6) -0.039(6) 0.036(6)
C24_1 0.099(8) 0.100(7) 0.058(7) 0.022(6) -0.031(6) 0.043(7)
C25_1 0.098(7) 0.094(7) 0.050(6) 0.015(6) -0.025(6) 0.046(6)
C26_1 0.093(7) 0.083(7) 0.042(6) 0.004(6) -0.017(6) 0.051(5)
C33_1 0.090(8) 0.144(10) 0.059(7) 0.013(8) -0.022(7) 0.064(8)
C34_1 0.094(8) 0.152(10) 0.063(7) 0.012(8) -0.015(7) 0.068(8)
C35_1 0.093(8) 0.144(10) 0.059(7) 0.008(8) -0.010(7) 0.070(8)
C36_1 0.084(8) 0.124(10) 0.057(7) 0.007(8) -0.016(7) 0.068(7)
C37_1 0.089(8) 0.123(10) 0.056(7) 0.005(8) -0.015(7) 0.066(8)
C38_1 0.096(8) 0.134(10) 0.055(7) 0.008(8) -0.015(7) 0.063(8)
C27A_1 0.111(8) 0.111(8) 0.083(7) 0.034(7) -0.043(7) 0.035(7)
C28A_1 0.115(8) 0.111(8) 0.086(8) 0.033(7) -0.042(7) 0.033(7)
C29A_1 0.115(9) 0.113(9) 0.088(8) 0.034(7) -0.044(8) 0.036(8)
C30A_1 0.115(9) 0.113(9) 0.089(8) 0.035(7) -0.043(8) 0.037(8)
C31A_1 0.115(9) 0.113(9) 0.087(8) 0.034(7) -0.043(8) 0.037(8)
C32A_1 0.112(8) 0.111(8) 0.086(8) 0.032(7) -0.044(7) 0.036(7)
C27B_1 0.111(8) 0.111(8) 0.083(7) 0.034(7) -0.044(7) 0.035(7)
C28B_1 0.113(8) 0.112(8) 0.085(8) 0.033(7) -0.044(7) 0.033(7)
C29B_1 0.114(9) 0.113(9) 0.087(8) 0.035(7) -0.044(8) 0.036(8)
C30B_1 0.115(9) 0.113(9) 0.088(8) 0.035(7) -0.043(8) 0.037(8)
C31B_1 0.115(9) 0.113(9) 0.087(8) 0.035(7) -0.043(8) 0.037(8)
C32B_1 0.112(8) 0.112(8) 0.086(8) 0.034(7) -0.043(7) 0.036(7)
C40_1 0.057(6) 0.067(7) 0.045(5) 0.000(6) -0.025(6) 0.017(5)
O3_1 0.052(6) 0.077(7) 0.042(5) 0.003(5) -0.017(5) 0.024(5)
O4_1 0.049(5) 0.071(6) 0.041(5) -0.005(5) -0.027(5) 0.033(5)
C41_1 0.093(8) 0.077(8) 0.045(7) -0.007(6) 0.015(6) 0.041(6)
C42_1 0.097(8) 0.081(8) 0.048(7) -0.011(6) 0.022(6) 0.036(7)
C43_1 0.108(9) 0.084(8) 0.052(7) -0.019(6) 0.022(7) 0.029(7)
C44_1 0.111(9) 0.080(8) 0.051(7) -0.019(7) 0.011(7) 0.023(7)
C45_1 0.109(9) 0.087(8) 0.066(8) -0.021(7) 0.023(7) 0.025(7)
C46_1 0.101(7) 0.086(7) 0.056(6) -0.015(6) 0.023(6) 0.038(6)
C47_1 0.101(8) 0.092(8) 0.041(7) -0.008(6) 0.014(6) 0.060(7)
C48_1 0.105(8) 0.099(7) 0.054(6) -0.011(6) 0.024(6) 0.049(6)
C49_1 0.121(9) 0.116(9) 0.071(8) -0.012(7) 0.033(7) 0.040(8)
C50_1 0.127(10) 0.124(10) 0.072(8) -0.016(8) 0.036(8) 0.036(8)
C51_1 0.117(10) 0.119(9) 0.061(8) -0.018(8) 0.034(7) 0.044(8)
C52_1 0.103(9) 0.104(9) 0.046(7) -0.012(7) 0.023(7) 0.055(7)
C53A_1 0.110(10) 0.112(11) 0.069(9) -0.041(8) 0.034(8) 0.045(9)
C54A_1 0.112(10) 0.114(11) 0.071(9) -0.041(8) 0.033(8) 0.043(9)
C55A_1 0.112(10) 0.116(11) 0.071(9) -0.039(8) 0.031(8) 0.044(9)
C56A_1 0.111(10) 0.115(11) 0.071(9) -0.038(8) 0.031(8) 0.045(9)
C57A_1 0.111(10) 0.116(11) 0.071(9) -0.038(8) 0.031(8) 0.045(9)
C58A_1 0.111(10) 0.114(11) 0.071(9) -0.040(8) 0.032(8) 0.044(9)
C53B_1 0.111(10) 0.112(11) 0.069(9) -0.041(8) 0.033(8) 0.044(9)
C54B_1 0.111(10) 0.114(11) 0.071(9) -0.039(8) 0.032(8) 0.044(9)
C55B_1 0.112(10) 0.115(11) 0.072(9) -0.037(8) 0.032(8) 0.046(9)
C56B_1 0.111(10) 0.115(11) 0.072(9) -0.038(8) 0.031(8) 0.045(9)
C57B_1 0.111(10) 0.114(11) 0.070(9) -0.039(8) 0.032(8) 0.045(9)
C58B_1 0.112(10) 0.113(11) 0.071(9) -0.040(8) 0.034(8) 0.044(9)
C59_1 0.111(9) 0.147(11) 0.093(9) -0.034(9) 0.046(8) 0.063(8)
C60_1 0.105(9) 0.149(11) 0.092(9) -0.030(9) 0.041(8) 0.052(8)
C61_1 0.089(8) 0.133(10) 0.084(8) -0.031(8) 0.028(8) 0.053(8)
C62_1 0.082(7) 0.115(8) 0.077(7) -0.036(7) 0.029(6) 0.038(6)
C63_1 0.110(9) 0.136(10) 0.087(8) -0.029(8) 0.033(8) 0.058(7)
C64_1 0.119(10) 0.147(11) 0.098(9) -0.033(9) 0.042(8) 0.065(8)
C65_1 0.064(6) 0.092(7) 0.062(6) -0.044(6) 0.032(6) -0.002(5)
C66A_1 0.140(10) 0.126(10) 0.085(9) -0.040(8) 0.027(8) 0.044(9)
C67A_1 0.140(10) 0.128(10) 0.086(8) -0.040(8) 0.026(8) 0.043(8)
C68A_1 0.138(9) 0.125(9) 0.084(8) -0.038(8) 0.027(8) 0.043(8)
C69A_1 0.137(9) 0.124(9) 0.083(7) -0.037(7) 0.027(7) 0.043(7)
C70A_1 0.138(9) 0.126(9) 0.085(8) -0.039(8) 0.028(8) 0.042(8)
C71A_1 0.140(10) 0.127(10) 0.086(8) -0.040(8) 0.027(8) 0.044(8)
C66B_1 0.140(10) 0.126(10) 0.085(9) -0.040(8) 0.027(8) 0.044(9)
C67B_1 0.140(10) 0.126(9) 0.086(8) -0.039(8) 0.027(8) 0.044(8)
C68B_1 0.138(10) 0.125(9) 0.085(8) -0.038(8) 0.029(8) 0.043(8)
C69B_1 0.136(9) 0.124(9) 0.084(7) -0.037(7) 0.027(7) 0.043(7)
C70B_1 0.137(10) 0.125(9) 0.084(8) -0.037(8) 0.028(8) 0.044(8)
C71B_1 0.140(10) 0.126(10) 0.086(9) -0.039(8) 0.028(8) 0.045(9)
C72_1 0.129(8) 0.118(7) 0.078(6) -0.029(6) 0.026(6) 0.041(6)
C73_1 0.134(9) 0.109(9) 0.078(7) -0.021(7) 0.026(7) 0.053(8)
C74_1 0.120(9) 0.101(8) 0.069(7) -0.017(7) 0.017(7) 0.043(7)
C75_1 0.102(7) 0.084(7) 0.058(6) -0.009(6) 0.023(6) 0.025(6)
C76_1 0.109(8) 0.099(8) 0.063(7) -0.014(7) 0.019(7) 0.023(7)
C77_1 0.103(7) 0.105(7) 0.065(6) -0.021(6) 0.020(6) 0.025(6)
C78_1 0.077(6) 0.047(6) 0.052(5) 0.004(5) 0.022(5) 0.012(5)
O7_1 0.073(6) 0.037(5) 0.059(5) 0.010(4) 0.023(5) 0.017(4)
O8_1 0.089(7) 0.035(5) 0.043(5) -0.011(5) 0.013(6) 0.002(5)
O5_1 0.044(6) 0.088(8) 0.064(6) -0.029(6) 0.041(5) 0.001(5)
O6_1 0.059(6) 0.087(7) 0.053(6) -0.045(6) 0.030(5) -0.015(5)
C1_2 0.058(5) 0.028(5) 0.080(6) 0.009(5) 0.001(5) 0.000(4)
O1_2 0.055(5) 0.029(5) 0.077(7) 0.019(5) 0.002(5) -0.003(4)
O2_2 0.056(5) 0.027(5) 0.076(7) 0.017(5) 0.011(5) 0.002(4)
C2_2 0.067(6) 0.025(5) 0.120(8) 0.013(6) 0.005(6) -0.002(4)
C3_2 0.075(7) 0.039(6) 0.147(10) 0.013(7) 0.014(8) -0.005(6)
C4_2 0.083(7) 0.041(6) 0.163(10) 0.015(7) 0.013(8) -0.007(6)
C5_2 0.094(7) 0.031(5) 0.169(9) 0.007(6) 0.012(7) -0.002(5)
C6_2 0.080(7) 0.033(6) 0.159(10) 0.011(7) 0.012(8) 0.006(6)
C7_2 0.076(7) 0.028(5) 0.143(9) 0.013(7) 0.008(8) 0.004(5)
C8A_2 0.103(8) 0.031(5) 0.173(10) 0.005(6) 0.008(8) 0.000(5)
C9A_2 0.104(8) 0.031(6) 0.173(10) 0.004(7) 0.007(8) 0.001(6)
C10A_2 0.107(9) 0.033(6) 0.171(11) 0.004(7) 0.005(9) 0.001(6)
C11A_2 0.107(9) 0.031(6) 0.172(11) 0.004(7) 0.006(9) 0.002(6)
C12A_2 0.106(9) 0.032(6) 0.173(11) 0.004(7) 0.005(9) 0.002(6)
C13A_2 0.105(8) 0.032(6) 0.174(11) 0.005(7) 0.006(8) 0.001(6)
C8B_2 0.102(8) 0.031(5) 0.173(10) 0.004(6) 0.008(8) 0.000(6)
C9B_2 0.104(8) 0.032(6) 0.174(11) 0.003(7) 0.007(8) 0.000(6)
C10B_2 0.106(9) 0.033(6) 0.173(11) 0.003(7) 0.007(9) 0.001(6)
C11B_2 0.107(9) 0.031(6) 0.172(11) 0.005(7) 0.005(9) 0.002(6)
C12B_2 0.106(9) 0.032(6) 0.172(11) 0.006(7) 0.006(9) 0.002(6)
C13B_2 0.105(8) 0.032(6) 0.173(10) 0.006(7) 0.008(8) 0.001(6)
C14_2 0.096(9) 0.032(6) 0.135(11) -0.007(6) -0.005(9) -0.002(6)
C15_2 0.113(9) 0.036(6) 0.136(10) -0.012(7) -0.006(9) 0.002(7)
C16_2 0.112(9) 0.038(6) 0.133(11) -0.011(7) -0.010(9) 0.001(7)
C17_2 0.089(8) 0.031(6) 0.131(10) -0.007(6) -0.015(9) -0.006(6)
C18_2 0.061(7) 0.027(6) 0.131(10) -0.007(6) -0.020(8) -0.007(5)
C19_2 0.070(8) 0.031(6) 0.133(10) -0.001(6) -0.009(8) -0.007(6)
C20_2 0.017(7) 0.062(10) 0.143(13) 0.000 -0.011(8) 0.000
C21_2 0.032(6) 0.075(9) 0.147(12) 0.000 -0.002(7) 0.000
C22_2 0.041(8) 0.090(10) 0.149(12) 0.000 0.000(8) 0.000
C23_2 0.048(8) 0.104(10) 0.151(13) 0.000 0.004(8) 0.000
C24_2 0.046(8) 0.108(10) 0.151(12) 0.000 0.004(8) 0.000
C25_2 0.040(7) 0.103(9) 0.151(11) 0.000 0.001(7) 0.000
C26_2 0.034(7) 0.085(9) 0.149(12) 0.000 0.001(7) 0.000
C27_2 0.034(7) 0.077(9) 0.129(12) 0.000 -0.005(8) 0.000
C28_2 0.029(7) 0.067(9) 0.130(12) 0.000 -0.006(8) 0.000
C29_2 0.029(7) 0.076(9) 0.134(11) 0.000 -0.002(7) 0.000
C30_2 0.028(6) 0.090(8) 0.140(10) 0.000 -0.006(7) 0.000
C31_2 0.035(7) 0.094(10) 0.134(11) 0.000 -0.012(8) 0.000
C32_2 0.041(7) 0.091(10) 0.131(12) 0.000 -0.005(8) 0.000
C39_2 0.023(7) 0.090(9) 0.176(12) 0.000 0.010(8) 0.000
C40_2 0.035(6) 0.084(8) 0.181(11) -0.015(7) 0.012(8) -0.006(5)
C41_2 0.029(6) 0.079(8) 0.168(11) -0.010(7) -0.001(7) -0.001(5)
C42_2 0.020(6) 0.075(8) 0.138(11) 0.000 -0.016(8) 0.000
C43_2 0.019(6) 0.067(8) 0.108(10) 0.000 -0.034(7) 0.000
O5_2 0.020(5) 0.062(6) 0.096(9) -0.014(5) -0.011(5) 0.000(4)
C33_2 0.026(6) 0.098(9) 0.154(11) -0.009(8) -0.003(7) -0.005(7)
C34_2 0.026(8) 0.101(11) 0.160(13) -0.014(9) 0.001(9) -0.006(8)
C35_2 0.026(8) 0.101(11) 0.168(13) -0.014(9) 0.005(9) -0.014(8)
C36_2 0.024(6) 0.097(9) 0.171(12) -0.010(8) 0.006(8) -0.009(7)
C37_2 0.027(8) 0.102(11) 0.167(13) -0.012(9) 0.004(9) -0.008(8)
C38_2 0.028(8) 0.100(11) 0.161(13) -0.014(9) 0.001(9) -0.009(8)
C44_2 0.045(7) 0.111(10) 0.149(11) 0.007(8) -0.007(8) 0.007(7)
C45_2 0.049(8) 0.114(11) 0.149(13) 0.007(9) -0.008(10) 0.003(8)
C46_2 0.053(9) 0.117(11) 0.146(12) 0.007(9) -0.008(10) 0.005(9)
C47_2 0.064(8) 0.118(10) 0.140(11) 0.005(8) -0.009(8) 0.007(7)
C48_2 0.053(9) 0.120(11) 0.145(12) 0.009(9) -0.007(10) 0.014(9)
C49_2 0.052(9) 0.118(11) 0.148(12) 0.011(9) -0.006(9) 0.015(9)
C50_2 0.074(8) 0.117(8) 0.128(10) 0.000 -0.009(8) 0.000
C51_2 0.090(5) 0.115(6) 0.114(6) 0.006(4) 0.000(4) 0.003(4)
C52_2 0.076(7) 0.113(8) 0.104(9) 0.000(7) 0.006(7) 0.004(6)
C53_2 0.061(7) 0.110(9) 0.091(9) 0.000 0.021(8) 0.000
C54_2 0.054(7) 0.102(8) 0.071(8) 0.000 0.031(7) 0.000
O6_2 0.051(4) 0.099(5) 0.070(5) -0.007(4) -0.001(4) -0.012(4)

loop_
_atom_type_symbol
_atom_type_description
_atom_type_scat_dispersion_real
_atom_type_scat_dispersion_imag
_atom_type_scat_source
C C 0.0033 0.0016 'International Tables Vol C Tables 4.2.6.8 and 6.1.1.4'
H H 0.0000 0.0000 'International Tables Vol C Tables 4.2.6.8 and 6.1.1.4'
Eu Eu -0.1578 3.6682 'International Tables Vol C Tables 4.2.6.8 and 6.1.1.4'
O O 0.0106 0.0060 'International Tables Vol C Tables 4.2.6.8 and 6.1.1.4'

loop_
_geom_angle_atom_site_label_1
_geom_angle_atom_site_label_2
_geom_angle_atom_site_label_3
_geom_angle
_geom_angle_site_symmetry_1
_geom_angle_site_symmetry_3
_geom_angle_publ_flag
O6_2 Eu1 O4 77.2(4) 8 . ?
O6_2 Eu1 O1 139.5(4) 8 . ?
O4 Eu1 O1 66.3(3) . . ?
O6_2 Eu1 O5 79.5(4) 8 . ?
O4 Eu1 O5 66.0(3) . . ?
O1 Eu1 O5 100.1(3) . . ?
O6_2 Eu1 O4_1 81.8(5) 8 8_556 ?
O4 Eu1 O4_1 137.8(4) . 8_556 ?
O1 Eu1 O4_1 137.7(4) . 8_556 ?
O5 Eu1 O4_1 74.5(3) . 8_556 ?
O6_2 Eu1 O3 140.8(4) 8 . ?
O4 Eu1 O3 100.1(3) . . ?
O1 Eu1 O3 65.9(3) . . ?
O5 Eu1 O3 64.4(3) . . ?
O4_1 Eu1 O3 74.5(3) 8_556 . ?
O6_2 Eu1 O2_2 131.5(4) 8 . ?
O4 Eu1 O2_2 139.0(3) . . ?
O1 Eu1 O2_2 75.2(3) . . ?
O5 Eu1 O2_2 137.0(4) . . ?
O4_1 Eu1 O2_2 81.2(4) 8_556 . ?
O3 Eu1 O2_2 75.3(3) . . ?
O6_2 Eu1 O8_1 75.6(5) 8 8 ?
O4 Eu1 O8_1 77.2(4) . 8 ?
O1 Eu1 O8_1 79.6(3) . 8 ?
O5 Eu1 O8_1 139.3(4) . 8 ?
O4_1 Eu1 O8_1 131.7(3) 8_556 8 ?
O3 Eu1 O8_1 142.8(3) . 8 ?
O2_2 Eu1 O8_1 82.8(4) . 8 ?
O6_2 Eu1 Eu2 161.2(3) 8 . ?
O4 Eu1 Eu2 86.4(3) . . ?
O1 Eu1 Eu2 33.1(2) . . ?
O5 Eu1 Eu2 85.5(2) . . ?
O4_1 Eu1 Eu2 105.2(3) 8_556 . ?
O3 Eu1 Eu2 33.50(16) . . ?
O2_2 Eu1 Eu2 67.3(3) . . ?
O8_1 Eu1 Eu2 109.9(3) 8 . ?
O6_2 Eu1 Eu3 109.1(3) 8 . ?
O4 Eu1 Eu3 86.0(3) . . ?
O1 Eu1 Eu3 85.9(2) . . ?
O5 Eu1 Eu3 32.4(3) . . ?
O4_1 Eu1 Eu3 67.0(2) 8_556 . ?
O3 Eu1 Eu3 32.52(16) . . ?
O2_2 Eu1 Eu3 105.2(3) . . ?
O8_1 Eu1 Eu3 161.2(3) 8 . ?
Eu2 Eu1 Eu3 59.950(19) . . ?
O6_2 Eu1 Eu4 107.3(3) 8 . ?
O4 Eu1 Eu4 33.6(2) . . ?
O1 Eu1 Eu4 33.31(19) . . ?
O5 Eu1 Eu4 86.3(2) . . ?
O4_1 Eu1 Eu4 157.1(2) 8_556 . ?
O3 Eu1 Eu4 86.12(17) . . ?
O2_2 Eu1 Eu4 105.9(3) . . ?
O8_1 Eu1 Eu4 71.2(3) 8 . ?
Eu2 Eu1 Eu4 60.11(2) . . ?
Eu3 Eu1 Eu4 90.12(3) . . ?
O6_2 Eu1 Eu1 71.4(3) 8 6 ?
O4 Eu1 Eu1 32.9(2) . 6 ?
O1 Eu1 Eu1 85.93(18) . 6 ?
O5 Eu1 Eu1 33.7(2) . 6 ?
O4_1 Eu1 Eu1 105.5(3) 8_556 6 ?
O3 Eu1 Eu1 85.24(17) . 6 ?
O2_2 Eu1 Eu1 157.1(3) . 6 ?
O8_1 Eu1 Eu1 106.8(2) 8 6 ?
Eu2 Eu1 Eu1 89.784(13) . 6 ?
Eu3 Eu1 Eu1 59.835(14) . 6 ?
Eu4 Eu1 Eu1 59.999(13) . 6 ?
O5_1 Eu2 O5_2 82.8(5) 1_556 8_455 ?
O5_1 Eu2 O2 138.8(4) 1_556 . ?
O5_2 Eu2 O2 75.0(4) 8_455 . ?
O5_1 Eu2 O1 138.3(3) 1_556 . ?
O5_2 Eu2 O1 137.9(4) 8_455 . ?
O2 Eu2 O1 66.5(3) . . ?
O5_1 Eu2 O3 74.4(4) 1_556 . ?
O5_2 Eu2 O3 138.9(3) 8_455 . ?
O2 Eu2 O3 100.5(3) . . ?
O1 Eu2 O3 67.3(3) . . ?
O5_1 Eu2 O1_2 78.4(5) 1_556 . ?
O5_2 Eu2 O1_2 130.2(3) 8_455 . ?
O2 Eu2 O1_2 141.6(4) . . ?
O1 Eu2 O1_2 78.2(4) . . ?
O3 Eu2 O1_2 78.3(3) . . ?
O5_1 Eu2 O6 75.7(4) 1_556 . ?
O5_2 Eu2 O6 76.2(4) 8_455 . ?
O2 Eu2 O6 65.6(3) . . ?
O1 Eu2 O6 101.7(3) . . ?
O3 Eu2 O6 65.3(3) . . ?
O1_2 Eu2 O6 139.7(3) . . ?
O5_1 Eu2 O2_1 130.2(4) 1_556 . ?
O5_2 Eu2 O2_1 77.8(4) 8_455 . ?
O2 Eu2 O2_1 78.4(3) . . ?
O1 Eu2 O2_1 78.4(4) . . ?
O3 Eu2 O2_1 142.4(4) . . ?
O1_2 Eu2 O2_1 80.2(4) . . ?
O6 Eu2 O2_1 139.9(3) . . ?
O5_1 Eu2 Eu1 105.4(3) 1_556 . ?
O5_2 Eu2 Eu1 159.1(3) 8_455 . ?
O2 Eu2 Eu1 86.7(3) . . ?
O1 Eu2 Eu1 33.64(18) . . ?
O3 Eu2 Eu1 34.4(2) . . ?
O1_2 Eu2 Eu1 70.7(3) . . ?
O6 Eu2 Eu1 87.1(3) . . ?
O2_1 Eu2 Eu1 108.9(3) . . ?
O5_1 Eu2 Eu2 107.0(4) 1_556 6 ?
O5_2 Eu2 Eu2 68.9(3) 8_455 6 ?
O2 Eu2 Eu2 32.5(2) . 6 ?
O1 Eu2 Eu2 86.24(18) . 6 ?
O3 Eu2 Eu2 85.50(17) . 6 ?
O1_2 Eu2 Eu2 160.9(3) . 6 ?
O6 Eu2 Eu2 33.6(2) . 6 ?
O2_1 Eu2 Eu2 107.8(3) . 6 ?
Eu1 Eu2 Eu2 90.219(13) . 6 ?
O5_1 Eu2 Eu3 68.3(3) 1_556 . ?
O5_2 Eu2 Eu3 107.5(3) 8_455 . ?
O2 Eu2 Eu3 85.8(2) . . ?
O1 Eu2 Eu3 86.61(18) . . ?
O3 Eu2 Eu3 32.15(17) . . ?
O1_2 Eu2 Eu3 107.5(2) . . ?
O6 Eu2 Eu3 33.6(2) . . ?
O2_1 Eu2 Eu3 161.5(3) . . ?
Eu1 Eu2 Eu3 60.20(2) . . ?
Eu2 Eu2 Eu3 60.005(13) 6 . ?
O5_1 Eu2 Eu4 158.6(3) 1_556 . ?
O5_2 Eu2 Eu4 105.6(3) 8_455 . ?
O2 Eu2 Eu4 34.0(2) . . ?
O1 Eu2 Eu4 33.16(18) . . ?
O3 Eu2 Eu4 87.0(2) . . ?
O1_2 Eu2 Eu4 108.4(3) . . ?
O6 Eu2 Eu4 87.1(2) . . ?
O2_1 Eu2 Eu4 71.1(3) . . ?
Eu1 Eu2 Eu4 60.358(19) . . ?
Eu2 Eu2 Eu4 60.166(14) 6 . ?
Eu3 Eu2 Eu4 90.41(3) . . ?
O3 Eu3 O3 100.7(4) . 6 ?
O3 Eu3 O5 66.6(2) . . ?
O3 Eu3 O5 66.6(2) 6 . ?
O3 Eu3 O6_1 138.3(3) . 6_556 ?
O3 Eu3 O6_1 77.3(4) 6 6_556 ?
O5 Eu3 O6_1 140.7(4) . 6_556 ?
O3 Eu3 O6_1 77.3(4) . 1_556 ?
O3 Eu3 O6_1 138.3(3) 6 1_556 ?
O5 Eu3 O6_1 140.7(4) . 1_556 ?
O6_1 Eu3 O6_1 77.7(7) 6_556 1_556 ?
O3 Eu3 O6 65.7(2) . . ?
O3 Eu3 O6 65.7(2) 6 . ?
O5 Eu3 O6 101.4(4) . . ?
O6_1 Eu3 O6 76.2(4) 6_556 . ?
O6_1 Eu3 O6 76.2(4) 1_556 . ?
O3 Eu3 O3_1 77.2(3) . 8_556 ?
O3 Eu3 O3_1 141.1(4) 6 8_556 ?
O5 Eu3 O3_1 77.4(4) . 8_556 ?
O6_1 Eu3 O3_1 129.7(4) 6_556 8_556 ?
O6_1 Eu3 O3_1 79.9(5) 1_556 8_556 ?
O6 Eu3 O3_1 139.2(3) . 8_556 ?
O3 Eu3 O3_1 141.1(4) . 3_546 ?
O3 Eu3 O3_1 77.2(3) 6 3_546 ?
O5 Eu3 O3_1 77.4(4) . 3_546 ?
O6_1 Eu3 O3_1 79.9(5) 6_556 3_546 ?
O6_1 Eu3 O3_1 129.7(4) 1_556 3_546 ?
O6 Eu3 O3_1 139.2(3) . 3_546 ?
O3_1 Eu3 O3_1 81.0(6) 8_556 3_546 ?
O3 Eu3 Eu2 32.56(15) . . ?
O3 Eu3 Eu2 85.83(17) 6 . ?
O5 Eu3 Eu2 86.2(2) . . ?
O6_1 Eu3 Eu2 106.8(3) 6_556 . ?
O6_1 Eu3 Eu2 70.3(3) 1_556 . ?
O6 Eu3 Eu2 33.57(12) . . ?
O3_1 Eu3 Eu2 106.9(3) 8_556 . ?
O3_1 Eu3 Eu2 160.0(3) 3_546 . ?
O3 Eu3 Eu2 85.83(17) . 6 ?
O3 Eu3 Eu2 32.56(15) 6 6 ?
O5 Eu3 Eu2 86.2(2) . 6 ?
O6_1 Eu3 Eu2 70.3(3) 6_556 6 ?
O6_1 Eu3 Eu2 106.8(3) 1_556 6 ?
O6 Eu3 Eu2 33.57(12) . 6 ?
O3_1 Eu3 Eu2 160.0(3) 8_556 6 ?
O3_1 Eu3 Eu2 106.9(3) 3_546 6 ?
Eu2 Eu3 Eu2 59.99(3) . 6 ?
O3 Eu3 Eu1 86.7(2) . 6 ?
O3 Eu3 Eu1 33.80(19) 6 6 ?
O5 Eu3 Eu1 33.44(10) . 6 ?
O6_1 Eu3 Eu1 108.1(4) 6_556 6 ?
O6_1 Eu3 Eu1 160.3(3) 1_556 6 ?
O6 Eu3 Eu1 86.8(2) . 6 ?
O3_1 Eu3 Eu1 108.0(3) 8_556 6 ?
O3_1 Eu3 Eu1 70.0(3) 3_546 6 ?
Eu2 Eu3 Eu1 90.01(3) . 6 ?
Eu2 Eu3 Eu1 59.86(2) 6 6 ?
O3 Eu3 Eu1 33.80(19) . . ?
O3 Eu3 Eu1 86.7(2) 6 . ?
O5 Eu3 Eu1 33.44(10) . . ?
O6_1 Eu3 Eu1 160.3(3) 6_556 . ?
O6_1 Eu3 Eu1 108.1(4) 1_556 . ?
O6 Eu3 Eu1 86.8(2) . . ?
O3_1 Eu3 Eu1 70.0(3) 8_556 . ?
O3_1 Eu3 Eu1 108.0(3) 3_546 . ?
Eu2 Eu3 Eu1 59.85(2) . . ?
Eu2 Eu3 Eu1 90.01(3) 6 . ?
Eu1 Eu3 Eu1 60.33(3) 6 . ?
O1_1 Eu4 O1_1 79.2(6) . 6 ?
O1_1 Eu4 O7_1 79.7(5) . 8 ?
O1_1 Eu4 O7_1 132.2(4) 6 8 ?
O1_1 Eu4 O7_1 132.2(4) . 3_545 ?
O1_1 Eu4 O7_1 79.7(5) 6 3_545 ?
O7_1 Eu4 O7_1 83.6(6) 8 3_545 ?
O1_1 Eu4 O1 137.1(4) . 6 ?
O1_1 Eu4 O1 76.0(3) 6 6 ?
O7_1 Eu4 O1 141.8(3) 8 6 ?
O7_1 Eu4 O1 76.5(3) 3_545 6 ?
O1_1 Eu4 O1 76.0(3) . . ?
O1_1 Eu4 O1 137.1(4) 6 . ?
O7_1 Eu4 O1 76.5(3) 8 . ?
O7_1 Eu4 O1 141.8(3) 3_545 . ?
O1 Eu4 O1 99.8(4) 6 . ?
O1_1 Eu4 O4 139.4(3) . . ?
O1_1 Eu4 O4 139.4(3) 6 . ?
O7_1 Eu4 O4 78.5(4) 8 . ?
O7_1 Eu4 O4 78.5(4) 3_545 . ?
O1 Eu4 O4 65.8(2) 6 . ?
O1 Eu4 O4 65.9(2) . . ?
O1_1 Eu4 O2 75.4(4) . . ?
O1_1 Eu4 O2 75.4(4) 6 . ?
O7_1 Eu4 O2 137.8(3) 8 . ?
O7_1 Eu4 O2 137.8(3) 3_545 . ?
O1 Eu4 O2 64.8(2) 6 . ?
O1 Eu4 O2 64.8(2) . . ?
O4 Eu4 O2 99.2(4) . . ?
O1_1 Eu4 Eu2 68.2(3) . . ?
O1_1 Eu4 Eu2 105.2(3) 6 . ?
O7_1 Eu4 Eu2 105.8(3) 8 . ?
O7_1 Eu4 Eu2 159.5(3) 3_545 . ?
O1 Eu4 Eu2 85.32(19) 6 . ?
O1 Eu4 Eu2 32.60(18) . . ?
O4 Eu4 Eu2 85.5(3) . . ?
O2 Eu4 Eu2 32.83(9) . . ?
O1_1 Eu4 Eu2 105.2(3) . 6 ?
O1_1 Eu4 Eu2 68.2(3) 6 6 ?
O7_1 Eu4 Eu2 159.5(3) 8 6 ?
O7_1 Eu4 Eu2 105.8(3) 3_545 6 ?
O1 Eu4 Eu2 32.60(18) 6 6 ?
O1 Eu4 Eu2 85.32(19) . 6 ?
O4 Eu4 Eu2 85.5(3) . 6 ?
O2 Eu4 Eu2 32.83(9) . 6 ?
Eu2 Eu4 Eu2 59.67(3) . 6 ?
O1_1 Eu4 Eu1 106.7(3) . . ?
O1_1 Eu4 Eu1 157.6(3) 6 . ?
O7_1 Eu4 Eu1 70.1(3) 8 . ?
O7_1 Eu4 Eu1 109.1(3) 3_545 . ?
O1 Eu4 Eu1 85.92(18) 6 . ?
O1 Eu4 Eu1 33.29(16) . . ?
O4 Eu4 Eu1 33.21(13) . . ?
O2 Eu4 Eu1 85.04(19) . . ?
Eu2 Eu4 Eu1 59.53(2) . . ?
Eu2 Eu4 Eu1 89.45(3) 6 . ?
O1_1 Eu4 Eu1 157.6(3) . 6 ?
O1_1 Eu4 Eu1 106.7(3) 6 6 ?
O7_1 Eu4 Eu1 109.1(3) 8 6 ?
O7_1 Eu4 Eu1 70.1(3) 3_545 6 ?
O1 Eu4 Eu1 33.29(16) 6 6 ?
O1 Eu4 Eu1 85.92(18) . 6 ?
O4 Eu4 Eu1 33.21(13) . 6 ?
O2 Eu4 Eu1 85.04(19) . 6 ?
Eu2 Eu4 Eu1 89.45(3) . 6 ?
Eu2 Eu4 Eu1 59.54(2) 6 6 ?
Eu1 Eu4 Eu1 60.00(3) . 6 ?
Eu2 O1 Eu1 113.3(3) . . ?
Eu2 O1 Eu4 114.2(3) . . ?
Eu1 O1 Eu4 113.4(3) . . ?
Eu2 O2 Eu2 115.1(4) 6 . ?
Eu2 O2 Eu4 113.2(3) 6 . ?
Eu2 O2 Eu4 113.2(3) . . ?
Eu3 O3 Eu2 115.3(3) . . ?
Eu3 O3 Eu1 113.7(3) . . ?
Eu2 O3 Eu1 112.1(3) . . ?
Eu1 O4 Eu1 114.1(5) 6 . ?
Eu1 O4 Eu4 113.2(3) 6 . ?
Eu1 O4 Eu4 113.2(3) . . ?
Eu3 O5 Eu1 114.1(3) . 6 ?
Eu3 O5 Eu1 114.1(3) . . ?
Eu1 O5 Eu1 112.7(5) 6 . ?
Eu2 O6 Eu2 112.8(4) 6 . ?
Eu2 O6 Eu3 112.9(3) 6 . ?
Eu2 O6 Eu3 112.9(3) . . ?
O1_1 C1_1 O2_1 126.4(13) . . ?
O1_1 C1_1 C2_1 122.3(16) . . ?
O2_1 C1_1 C2_1 111.2(14) . . ?
C1_1 O1_1 Eu4 141.4(10) . . ?
C1_1 O2_1 Eu2 131.4(9) . . ?
C3_1 C2_1 C7_1 120.0 . . ?
C3_1 C2_1 C1_1 122.2(11) . . ?
C7_1 C2_1 C1_1 117.8(11) . . ?
C2_1 C3_1 C4_1 120.0 . . ?
C2_1 C3_1 H3_1 120.0 . . ?
C4_1 C3_1 H3_1 120.0 . . ?
C5_1 C4_1 C3_1 120.0 . . ?
C5_1 C4_1 H4_1 120.0 . . ?
C3_1 C4_1 H4_1 120.0 . . ?
C4_1 C5_1 C6_1 120.0 . . ?
C4_1 C5_1 C8A_1 118.0(15) . . ?
C6_1 C5_1 C8A_1 121.9(15) . . ?
C4_1 C5_1 C8B_1 120.8(16) . . ?
C6_1 C5_1 C8B_1 118.3(16) . . ?
C7_1 C6_1 C5_1 120.0 . . ?
C7_1 C6_1 H6_1 120.0 . . ?
C5_1 C6_1 H6_1 120.0 . . ?
C6_1 C7_1 C2_1 120.0 . . ?
C6_1 C7_1 H7_1 120.0 . . ?
C2_1 C7_1 H7_1 120.0 . . ?
C9A_1 C8A_1 C13A_1 120.0 . . ?
C9A_1 C8A_1 C5_1 118.4(17) . . ?
C13A_1 C8A_1 C5_1 121.2(17) . . ?
C10A_1 C9A_1 C8A_1 120.0 . . ?
C10A_1 C9A_1 H9A_1 120.0 . . ?
C8A_1 C9A_1 H9A_1 120.0 . . ?
C11A_1 C10A_1 C9A_1 120.0 . . ?
C11A_1 C10A_1 H10A_1 120.0 . . ?
C9A_1 C10A_1 H10A_1 120.0 . . ?
C10A_1 C11A_1 C12A_1 120.0 . . ?
C10A_1 C11A_1 C14_1 119.1(17) . . ?
C12A_1 C11A_1 C14_1 120.9(17) . . ?
C13A_1 C12A_1 C11A_1 120.0 . . ?
C13A_1 C12A_1 H12A_1 120.0 . . ?
C11A_1 C12A_1 H12A_1 120.0 . . ?
C12A_1 C13A_1 C8A_1 120.0 . . ?
C12A_1 C13A_1 H13A_1 120.0 . . ?
C8A_1 C13A_1 H13A_1 120.0 . . ?
C9B_1 C8B_1 C13B_1 120.0 . . ?
C9B_1 C8B_1 C5_1 112.6(19) . . ?
C13B_1 C8B_1 C5_1 127.1(19) . . ?
C10B_1 C9B_1 C8B_1 120.0 . . ?
C10B_1 C9B_1 H9B_1 120.0 . . ?
C8B_1 C9B_1 H9B_1 120.0 . . ?
C9B_1 C10B_1 C11B_1 120.0 . . ?
C9B_1 C10B_1 H10B_1 120.0 . . ?
C11B_1 C10B_1 H10B_1 120.0 . . ?
C12B_1 C11B_1 C10B_1 120.0 . . ?
C12B_1 C11B_1 C14_1 119(2) . . ?
C10B_1 C11B_1 C14_1 121(2) . . ?
C11B_1 C12B_1 C13B_1 120.0 . . ?
C11B_1 C12B_1 H12B_1 120.0 . . ?
C13B_1 C12B_1 H12B_1 120.0 . . ?
C12B_1 C13B_1 C8B_1 120.0 . . ?
C12B_1 C13B_1 H13B_1 120.0 . . ?
C8B_1 C13B_1 H13B_1 120.0 . . ?
C15_1 C14_1 C19_1 120.0 . . ?
C15_1 C14_1 C11B_1 123.1(16) . . ?
C19_1 C14_1 C11B_1 116.8(16) . . ?
C15_1 C14_1 C11A_1 117.8(15) . . ?
C19_1 C14_1 C11A_1 122.1(14) . . ?
C14_1 C15_1 C16_1 120.0 . . ?
C14_1 C15_1 H15_1 120.0 . . ?
C16_1 C15_1 H15_1 120.0 . . ?
C17_1 C16_1 C15_1 120.0 . . ?
C17_1 C16_1 C26_1 111.6(11) . . ?
C15_1 C16_1 C26_1 128.4(11) . . ?
C16_1 C17_1 C18_1 120.0 . . ?
C16_1 C17_1 C20_1 108.7(10) . . ?
C18_1 C17_1 C20_1 131.2(10) . . ?
C17_1 C18_1 C19_1 120.0 . . ?
C17_1 C18_1 H18_1 120.0 . . ?
C19_1 C18_1 H18_1 120.0 . . ?
C18_1 C19_1 C14_1 120.0 . . ?
C18_1 C19_1 H19_1 120.0 . . ?
C14_1 C19_1 H19_1 120.0 . . ?
C21_1 C20_1 C25_1 120.0 . . ?
C21_1 C20_1 C17_1 132.5(10) . . ?
C25_1 C20_1 C17_1 107.4(10) . . ?
C22_1 C21_1 C20_1 120.0 . . ?
C22_1 C21_1 H21_1 120.0 . . ?
C20_1 C21_1 H21_1 120.0 . . ?
C23_1 C22_1 C21_1 120.0 . . ?
C23_1 C22_1 H22_1 120.0 . . ?
C21_1 C22_1 H22_1 120.0 . . ?
C22_1 C23_1 C24_1 120.0 . . ?
C22_1 C23_1 C27A_1 122.2(14) . . ?
C24_1 C23_1 C27A_1 117.8(14) . . ?
C22_1 C23_1 C27B_1 115.9(15) . . ?
C24_1 C23_1 C27B_1 123.9(15) . . ?
C25_1 C24_1 C23_1 120.0 . . ?
C25_1 C24_1 H24_1 120.0 . . ?
C23_1 C24_1 H24_1 120.0 . . ?
C24_1 C25_1 C20_1 120.0 . . ?
C24_1 C25_1 C26_1 127.4(10) . . ?
C20_1 C25_1 C26_1 112.2(10) . . ?
C47_1 C26_1 C16_1 114.1(15) . . ?
C47_1 C26_1 C41_1 104.6(17) . . ?
C16_1 C26_1 C41_1 111.9(13) . . ?
C47_1 C26_1 C25_1 115.3(14) . . ?
C16_1 C26_1 C25_1 99.8(15) . . ?
C41_1 C26_1 C25_1 111.5(15) . . ?
C34_1 C33_1 C38_1 120.0 . . ?
C34_1 C33_1 C30B_1 116.5(16) . . ?
C38_1 C33_1 C30B_1 123.4(16) . . ?
C34_1 C33_1 C30A_1 124.0(15) . . ?
C38_1 C33_1 C30A_1 116.0(15) . . ?
C35_1 C34_1 C33_1 120.0 . . ?
C35_1 C34_1 H34_1 120.0 . . ?
C33_1 C34_1 H34_1 120.0 . . ?
C34_1 C35_1 C36_1 120.0 . . ?
C34_1 C35_1 H35_1 120.0 . . ?
C36_1 C35_1 H35_1 120.0 . . ?
C37_1 C36_1 C35_1 120.0 . . ?
C37_1 C36_1 C40_1 123.0(11) . . ?
C35_1 C36_1 C40_1 116.9(11) . . ?
C36_1 C37_1 C38_1 120.0 . . ?
C36_1 C37_1 H37_1 120.0 . . ?
C38_1 C37_1 H37_1 120.0 . . ?
C37_1 C38_1 C33_1 120.0 . . ?
C37_1 C38_1 H38_1 120.0 . . ?
C33_1 C38_1 H38_1 120.0 . . ?
C28A_1 C27A_1 C32A_1 120.0 . . ?
C28A_1 C27A_1 C23_1 121.9(16) . . ?
C32A_1 C27A_1 C23_1 118.0(16) . . ?
C29A_1 C28A_1 C27A_1 120.0 . . ?
C29A_1 C28A_1 H28A_1 120.0 . . ?
C27A_1 C28A_1 H28A_1 120.0 . . ?
C28A_1 C29A_1 C30A_1 120.0 . . ?
C28A_1 C29A_1 H29A_1 120.0 . . ?
C30A_1 C29A_1 H29A_1 120.0 . . ?
C31A_1 C30A_1 C29A_1 120.0 . . ?
C31A_1 C30A_1 C33_1 121.1(16) . . ?
C29A_1 C30A_1 C33_1 118.8(16) . . ?
C32A_1 C31A_1 C30A_1 120.0 . . ?
C32A_1 C31A_1 H31A_1 120.0 . . ?
C30A_1 C31A_1 H31A_1 120.0 . . ?
C31A_1 C32A_1 C27A_1 120.0 . . ?
C31A_1 C32A_1 H32A_1 120.0 . . ?
C27A_1 C32A_1 H32A_1 120.0 . . ?
C28B_1 C27B_1 C32B_1 120.0 . . ?
C28B_1 C27B_1 C23_1 123.5(19) . . ?
C32B_1 C27B_1 C23_1 116.5(19) . . ?
C27B_1 C28B_1 C29B_1 120.0 . . ?
C27B_1 C28B_1 H28B_1 120.0 . . ?
C29B_1 C28B_1 H28B_1 120.0 . . ?
C30B_1 C29B_1 C28B_1 120.0 . . ?
C30B_1 C29B_1 H29B_1 120.0 . . ?
C28B_1 C29B_1 H29B_1 120.0 . . ?
C31B_1 C30B_1 C29B_1 120.0 . . ?
C31B_1 C30B_1 C33_1 115.0(19) . . ?
C29B_1 C30B_1 C33_1 124.9(19) . . ?
C30B_1 C31B_1 C32B_1 120.0 . . ?
C30B_1 C31B_1 H31B_1 120.0 . . ?
C32B_1 C31B_1 H31B_1 120.0 . . ?
C31B_1 C32B_1 C27B_1 120.0 . . ?
C31B_1 C32B_1 H32B_1 120.0 . . ?
C27B_1 C32B_1 H32B_1 120.0 . . ?
O4_1 C40_1 O3_1 126.6(13) . . ?
O4_1 C40_1 C36_1 121.0(15) . . ?
O3_1 C40_1 C36_1 112.4(14) . . ?
C40_1 O3_1 Eu3 134.1(10) . 3_454 ?
C40_1 O4_1 Eu1 141.8(10) . 8_454 ?
C42_1 C41_1 C46_1 120.0 . . ?
C42_1 C41_1 C26_1 131.5(13) . . ?
C46_1 C41_1 C26_1 108.5(13) . . ?
C43_1 C42_1 C41_1 120.0 . . ?
C43_1 C42_1 H42_1 120.0 . . ?
C41_1 C42_1 H42_1 120.0 . . ?
C44_1 C43_1 C42_1 120.0 . . ?
C44_1 C43_1 C53A_1 119.5(15) . . ?
C42_1 C43_1 C53A_1 120.5(15) . . ?
C44_1 C43_1 C53B_1 120.6(17) . . ?
C42_1 C43_1 C53B_1 119.4(17) . . ?
C43_1 C44_1 C45_1 120.0 . . ?
C43_1 C44_1 H44_1 120.0 . . ?
C45_1 C44_1 H44_1 120.0 . . ?
C46_1 C45_1 C44_1 120.0 . . ?
C46_1 C45_1 H45_1 120.0 . . ?
C44_1 C45_1 H45_1 120.0 . . ?
C45_1 C46_1 C41_1 120.0 . . ?
C45_1 C46_1 C48_1 133.1(12) . . ?
C41_1 C46_1 C48_1 106.9(12) . . ?
C48_1 C47_1 C52_1 120.0 . . ?
C48_1 C47_1 C26_1 109.0(13) . . ?
C52_1 C47_1 C26_1 131.0(13) . . ?
C49_1 C48_1 C47_1 120.0 . . ?
C49_1 C48_1 C46_1 129.0(12) . . ?
C47_1 C48_1 C46_1 111.0(12) . . ?
C50_1 C49_1 C48_1 120.0 . . ?
C50_1 C49_1 H49_1 120.0 . . ?
C48_1 C49_1 H49_1 120.0 . . ?
C49_1 C50_1 C51_1 120.0 . . ?
C49_1 C50_1 H50_1 120.0 . . ?
C51_1 C50_1 H50_1 120.0 . . ?
C52_1 C51_1 C50_1 120.0 . . ?
C52_1 C51_1 C66A_1 117.2(17) . . ?
C50_1 C51_1 C66A_1 122.4(17) . . ?
C52_1 C51_1 C66B_1 111(2) . . ?
C50_1 C51_1 C66B_1 129(2) . . ?
C51_1 C52_1 C47_1 120.0 . . ?
C51_1 C52_1 H52_1 120.0 . . ?
C47_1 C52_1 H52_1 120.0 . . ?
C54A_1 C53A_1 C58A_1 120.0 . . ?
C54A_1 C53A_1 C43_1 120.8(18) . . ?
C58A_1 C53A_1 C43_1 119.2(18) . . ?
C55A_1 C54A_1 C53A_1 120.0 . . ?
C55A_1 C54A_1 H54A_1 120.0 . . ?
C53A_1 C54A_1 H54A_1 120.0 . . ?
C56A_1 C55A_1 C54A_1 120.0 . . ?
C56A_1 C55A_1 H55A_1 120.0 . . ?
C54A_1 C55A_1 H55A_1 120.0 . . ?
C55A_1 C56A_1 C57A_1 120.0 . . ?
C55A_1 C56A_1 C59_1 117.9(18) . . ?
C57A_1 C56A_1 C59_1 122.1(18) . . ?
C58A_1 C57A_1 C56A_1 120.0 . . ?
C58A_1 C57A_1 H57A_1 120.0 . . ?
C56A_1 C57A_1 H57A_1 120.0 . . ?
C57A_1 C58A_1 C53A_1 120.0 . . ?
C57A_1 C58A_1 H58A_1 120.0 . . ?
C53A_1 C58A_1 H58A_1 120.0 . . ?
C54B_1 C53B_1 C58B_1 120.0 . . ?
C54B_1 C53B_1 C43_1 121(2) . . ?
C58B_1 C53B_1 C43_1 119(2) . . ?
C55B_1 C54B_1 C53B_1 120.0 . . ?
C55B_1 C54B_1 H54B_1 120.0 . . ?
C53B_1 C54B_1 H54B_1 120.0 . . ?
C54B_1 C55B_1 C56B_1 120.0 . . ?
C54B_1 C55B_1 H55B_1 120.0 . . ?
C56B_1 C55B_1 H55B_1 120.0 . . ?
C55B_1 C56B_1 C57B_1 120.0 . . ?
C55B_1 C56B_1 C59_1 117(2) . . ?
C57B_1 C56B_1 C59_1 122(2) . . ?
C58B_1 C57B_1 C56B_1 120.0 . . ?
C58B_1 C57B_1 H57B_1 120.0 . . ?
C56B_1 C57B_1 H57B_1 120.0 . . ?
C57B_1 C58B_1 C53B_1 120.0 . . ?
C57B_1 C58B_1 H58B_1 120.0 . . ?
C53B_1 C58B_1 H58B_1 120.0 . . ?
C60_1 C59_1 C64_1 120.0 . . ?
C60_1 C59_1 C56B_1 109.0(16) . . ?
C64_1 C59_1 C56B_1 130.9(16) . . ?
C60_1 C59_1 C56A_1 115.9(15) . . ?
C64_1 C59_1 C56A_1 124.1(15) . . ?
C61_1 C60_1 C59_1 120.0 . . ?
C61_1 C60_1 H60_1 120.0 . . ?
C59_1 C60_1 H60_1 120.0 . . ?
C60_1 C61_1 C62_1 120.0 . . ?
C60_1 C61_1 H61_1 120.0 . . ?
C62_1 C61_1 H61_1 120.0 . . ?
C63_1 C62_1 C61_1 120.0 . . ?
C63_1 C62_1 C65_1 118.5(13) . . ?
C61_1 C62_1 C65_1 121.2(14) . . ?
C62_1 C63_1 C64_1 120.0 . . ?
C62_1 C63_1 H63_1 120.0 . . ?
C64_1 C63_1 H63_1 120.0 . . ?
C63_1 C64_1 C59_1 120.0 . . ?
C63_1 C64_1 H64_1 120.0 . . ?
C59_1 C64_1 H64_1 120.0 . . ?
O6_1 C65_1 O5_1 121.9(15) . . ?
O6_1 C65_1 C62_1 120.6(19) . . ?
O5_1 C65_1 C62_1 117.5(18) . . ?
C67A_1 C66A_1 C71A_1 120.0 . . ?
C67A_1 C66A_1 C51_1 115.9(19) . . ?
C71A_1 C66A_1 C51_1 122.8(19) . . ?
C68A_1 C67A_1 C66A_1 120.0 . . ?
C68A_1 C67A_1 H67A_1 120.0 . . ?
C66A_1 C67A_1 H67A_1 120.0 . . ?
C67A_1 C68A_1 C69A_1 120.0 . . ?
C67A_1 C68A_1 H68A_1 120.0 . . ?
C69A_1 C68A_1 H68A_1 120.0 . . ?
C70A_1 C69A_1 C68A_1 120.0 . . ?
C70A_1 C69A_1 C72_1 119.0(19) . . ?
C68A_1 C69A_1 C72_1 119(2) . . ?
C69A_1 C70A_1 C71A_1 120.0 . . ?
C69A_1 C70A_1 H70A_1 120.0 . . ?
C71A_1 C70A_1 H70A_1 120.0 . . ?
C70A_1 C71A_1 C66A_1 120.0 . . ?
C70A_1 C71A_1 H71A_1 120.0 . . ?
C66A_1 C71A_1 H71A_1 120.0 . . ?
C67B_1 C66B_1 C71B_1 120.0 . . ?
C67B_1 C66B_1 C51_1 113(3) . . ?
C71B_1 C66B_1 C51_1 124(3) . . ?
C68B_1 C67B_1 C66B_1 120.0 . . ?
C68B_1 C67B_1 H67B_1 120.0 . . ?
C66B_1 C67B_1 H67B_1 120.0 . . ?
C67B_1 C68B_1 C69B_1 120.0 . . ?
C67B_1 C68B_1 H68B_1 120.0 . . ?
C69B_1 C68B_1 H68B_1 120.0 . . ?
C70B_1 C69B_1 C68B_1 120.0 . . ?
C70B_1 C69B_1 C72_1 116(3) . . ?
C68B_1 C69B_1 C72_1 121(3) . . ?
C69B_1 C70B_1 C71B_1 120.0 . . ?
C69B_1 C70B_1 H70B_1 120.0 . . ?
C71B_1 C70B_1 H70B_1 120.0 . . ?
C70B_1 C71B_1 C66B_1 120.0 . . ?
C70B_1 C71B_1 H71B_1 120.0 . . ?
C66B_1 C71B_1 H71B_1 120.0 . . ?
C73_1 C72_1 C77_1 120.0 . . ?
C73_1 C72_1 C69A_1 115.0(15) . . ?
C77_1 C72_1 C69A_1 123.5(15) . . ?
C73_1 C72_1 C69B_1 124(2) . . ?
C77_1 C72_1 C69B_1 115(2) . . ?
C74_1 C73_1 C72_1 120.0 . . ?
C74_1 C73_1 H73_1 120.0 . . ?
C72_1 C73_1 H73_1 120.0 . . ?
C73_1 C74_1 C75_1 120.0 . . ?
C73_1 C74_1 H74_1 120.0 . . ?
C75_1 C74_1 H74_1 120.0 . . ?
C76_1 C75_1 C74_1 120.0 . . ?
C76_1 C75_1 C78_1 120.5(11) . . ?
C74_1 C75_1 C78_1 119.4(11) . . ?
C75_1 C76_1 C77_1 120.0 . . ?
C75_1 C76_1 H76_1 120.0 . . ?
C77_1 C76_1 H76_1 120.0 . . ?
C76_1 C77_1 C72_1 120.0 . . ?
C76_1 C77_1 H77_1 120.0 . . ?
C72_1 C77_1 H77_1 120.0 . . ?
O8_1 C78_1 O7_1 129.4(16) . . ?
O8_1 C78_1 C75_1 117.2(14) . . ?
O7_1 C78_1 C75_1 112.9(14) . . ?
C78_1 O7_1 Eu4 135.5(10) . 3_455 ?
C78_1 O8_1 Eu1 132.2(11) . 8_455 ?
C65_1 O5_1 Eu2 140.3(11) . 1_554 ?
C65_1 O6_1 Eu3 139.1(12) . 1_554 ?
O2_2 C1_2 O1_2 125.3(14) . . ?
O2_2 C1_2 C2_2 116.8(15) . . ?
O1_2 C1_2 C2_2 117.6(14) . . ?
C1_2 O1_2 Eu2 135.6(10) . . ?
C1_2 O2_2 Eu1 139.6(10) . . ?
C3_2 C2_2 C7_2 120.0 . . ?
C3_2 C2_2 C1_2 119.6(11) . . ?
C7_2 C2_2 C1_2 120.3(11) . . ?
C2_2 C3_2 C4_2 120.0 . . ?
C2_2 C3_2 H3_2 120.0 . . ?
C4_2 C3_2 H3_2 120.0 . . ?
C3_2 C4_2 C5_2 120.0 . . ?
C3_2 C4_2 H4_2 120.0 . . ?
C5_2 C4_2 H4_2 120.0 . . ?
C6_2 C5_2 C4_2 120.0 . . ?
C6_2 C5_2 C8A_2 115.8(14) . . ?
C4_2 C5_2 C8A_2 124.2(14) . . ?
C6_2 C5_2 C8B_2 120.3(16) . . ?
C4_2 C5_2 C8B_2 119.2(16) . . ?
C5_2 C6_2 C7_2 120.0 . . ?
C5_2 C6_2 H6_2 120.0 . . ?
C7_2 C6_2 H6_2 120.0 . . ?
C6_2 C7_2 C2_2 120.0 . . ?
C6_2 C7_2 H7_2 120.0 . . ?
C2_2 C7_2 H7_2 120.0 . . ?
C9A_2 C8A_2 C13A_2 120.0 . . ?
C9A_2 C8A_2 C5_2 122.8(16) . . ?
C13A_2 C8A_2 C5_2 116.9(16) . . ?
C8A_2 C9A_2 C10A_2 120.0 . . ?
C8A_2 C9A_2 H9A_2 120.0 . . ?
C10A_2 C9A_2 H9A_2 120.0 . . ?
C11A_2 C10A_2 C9A_2 120.0 . . ?
C11A_2 C10A_2 H10A_2 120.0 . . ?
C9A_2 C10A_2 H10A_2 120.0 . . ?
C12A_2 C11A_2 C10A_2 120.0 . . ?
C12A_2 C11A_2 C14_2 121.5(16) . . ?
C10A_2 C11A_2 C14_2 118.4(16) . . ?
C11A_2 C12A_2 C13A_2 120.0 . . ?
C11A_2 C12A_2 H12A_2 120.0 . . ?
C13A_2 C12A_2 H12A_2 120.0 . . ?
C12A_2 C13A_2 C8A_2 120.0 . . ?
C12A_2 C13A_2 H13A_2 120.0 . . ?
C8A_2 C13A_2 H13A_2 120.0 . . ?
C9B_2 C8B_2 C13B_2 120.0 . . ?
C9B_2 C8B_2 C5_2 117(2) . . ?
C13B_2 C8B_2 C5_2 123(2) . . ?
C8B_2 C9B_2 C10B_2 120.0 . . ?
C8B_2 C9B_2 H9B_2 120.0 . . ?
C10B_2 C9B_2 H9B_2 120.0 . . ?
C11B_2 C10B_2 C9B_2 120.0 . . ?
C11B_2 C10B_2 H10B_2 120.0 . . ?
C9B_2 C10B_2 H10B_2 120.0 . . ?
C10B_2 C11B_2 C12B_2 120.0 . . ?
C10B_2 C11B_2 C14_2 115(2) . . ?
C12B_2 C11B_2 C14_2 125(2) . . ?
C11B_2 C12B_2 C13B_2 120.0 . . ?
C11B_2 C12B_2 H12B_2 120.0 . . ?
C13B_2 C12B_2 H12B_2 120.0 . . ?
C12B_2 C13B_2 C8B_2 120.0 . . ?
C12B_2 C13B_2 H13B_2 120.0 . . ?
C8B_2 C13B_2 H13B_2 120.0 . . ?
C15_2 C14_2 C19_2 120.0 . . ?
C15_2 C14_2 C11B_2 116.6(18) . . ?
C19_2 C14_2 C11B_2 123.3(18) . . ?
C15_2 C14_2 C11A_2 120.6(16) . . ?
C19_2 C14_2 C11A_2 119.4(15) . . ?
C14_2 C15_2 C16_2 120.0 . . ?
C14_2 C15_2 H15_2 120.0 . . ?
C16_2 C15_2 H15_2 120.0 . . ?
C17_2 C16_2 C15_2 120.0 . . ?
C17_2 C16_2 H16_2 120.0 . . ?
C15_2 C16_2 H16_2 120.0 . . ?
C16_2 C17_2 C18_2 120.0 . . ?
C16_2 C17_2 C17_2 131.1 . 6_565 ?
C18_2 C17_2 C17_2 108.9 . 6_565 ?
C17_2 C18_2 C19_2 120.0 . . ?
C17_2 C18_2 C20_2 111.7(13) . . ?
C19_2 C18_2 C20_2 128.1(13) . . ?
C18_2 C19_2 C14_2 120.0 . . ?
C18_2 C19_2 H19_2 120.0 . . ?
C14_2 C19_2 H19_2 120.0 . . ?
C21_2 C20_2 C28_2 101(3) . . ?
C21_2 C20_2 C18_2 116.2(15) . 6_565 ?
C28_2 C20_2 C18_2 112.8(15) . 6_565 ?
C21_2 C20_2 C18_2 116.2(12) . . ?
C28_2 C20_2 C18_2 112.8(13) . . ?
C18_2 C20_2 C18_2 99(2) 6_565 . ?
C22_2 C21_2 C26_2 123.0(19) . . ?
C22_2 C21_2 C20_2 110(2) . . ?
C26_2 C21_2 C20_2 127(2) . . ?
C23_2 C22_2 C21_2 116(2) . . ?
C23_2 C22_2 C27_2 132(3) . . ?
C21_2 C22_2 C27_2 113(3) . . ?
C22_2 C23_2 C24_2 121(2) . . ?
C22_2 C23_2 H23_2 119.5 . . ?
C24_2 C23_2 H23_2 119.5 . . ?
C25_2 C24_2 C23_2 124(2) . . ?
C25_2 C24_2 H24_2 117.8 . . ?
C23_2 C24_2 H24_2 117.8 . . ?
C24_2 C25_2 C26_2 116(2) . . ?
C24_2 C25_2 C44_2 126(3) . . ?
C26_2 C25_2 C44_2 118(3) . . ?
C25_2 C26_2 C21_2 120.3(19) . . ?
C25_2 C26_2 H26_2 119.9 . . ?
C21_2 C26_2 H26_2 119.9 . . ?
C32_2 C27_2 C22_2 136(3) . . ?
C32_2 C27_2 C28_2 119.4(17) . . ?
C22_2 C27_2 C28_2 105(2) . . ?
C27_2 C28_2 C29_2 123(2) . . ?
C27_2 C28_2 C20_2 112(2) . . ?
C29_2 C28_2 C20_2 126(3) . . ?
C30_2 C29_2 C28_2 118.0(19) . . ?
C30_2 C29_2 H29_2 121.0 . . ?
C28_2 C29_2 H29_2 121.0 . . ?
C29_2 C30_2 C31_2 117.4(17) . . ?
C29_2 C30_2 C33_2 126(2) . . ?
C31_2 C30_2 C33_2 116(2) . . ?
C32_2 C31_2 C30_2 123(2) . . ?
C32_2 C31_2 H31_2 118.3 . . ?
C30_2 C31_2 H31_2 118.3 . . ?
C27_2 C32_2 C31_2 119(2) . . ?
C27_2 C32_2 H32_2 120.5 . . ?
C31_2 C32_2 H32_2 120.5 . . ?
C40_2 C39_2 C40_2 122(2) 6_565 . ?
C40_2 C39_2 C36_2 117.3(17) 6_565 . ?
C40_2 C39_2 C36_2 120.8(17) . . ?
C39_2 C40_2 C41_2 118.6(17) . . ?
C39_2 C40_2 H40_2 120.7 . . ?
C41_2 C40_2 H40_2 120.7 . . ?
C40_2 C41_2 C42_2 121.5(16) . . ?
C40_2 C41_2 H41_2 119.3 . . ?
C42_2 C41_2 H41_2 119.3 . . ?
C41_2 C42_2 C41_2 117.9(19) . 6_565 ?
C41_2 C42_2 C43_2 120.8(9) . . ?
C41_2 C42_2 C43_2 120.8(9) 6_565 . ?
O5_2 C43_2 O5_2 122.6(17) . 6_565 ?
O5_2 C43_2 C42_2 118.7(9) . . ?
O5_2 C43_2 C42_2 118.7(9) 6_565 . ?
C43_2 O5_2 Eu2 139.6(10) . 8 ?
C34_2 C33_2 C38_2 120.0 . . ?
C34_2 C33_2 C30_2 118.8(19) . . ?
C38_2 C33_2 C30_2 121.1(19) . . ?
C33_2 C34_2 C35_2 120.0 . . ?
C33_2 C34_2 H34_2 120.0 . . ?
C35_2 C34_2 H34_2 120.0 . . ?
C36_2 C35_2 C34_2 120.0 . . ?
C36_2 C35_2 H35_2 120.0 . . ?
C34_2 C35_2 H35_2 120.0 . . ?
C35_2 C36_2 C37_2 120.0 . . ?
C35_2 C36_2 C39_2 120.2(17) . . ?
C37_2 C36_2 C39_2 119.6(17) . . ?
C38_2 C37_2 C36_2 120.0 . . ?
C38_2 C37_2 H37_2 120.0 . . ?
C36_2 C37_2 H37_2 120.0 . . ?
C37_2 C38_2 C33_2 120.0 . . ?
C37_2 C38_2 H38_2 120.0 . . ?
C33_2 C38_2 H38_2 120.0 . . ?
C45_2 C44_2 C49_2 120.0 . . ?
C45_2 C44_2 C25_2 121(2) . . ?
C49_2 C44_2 C25_2 117(2) . . ?
C44_2 C45_2 C46_2 120.0 . . ?
C44_2 C45_2 H45_2 120.0 . . ?
C46_2 C45_2 H45_2 120.0 . . ?
C47_2 C46_2 C45_2 120.0 . . ?
C47_2 C46_2 H46_2 120.0 . . ?
C45_2 C46_2 H46_2 120.0 . . ?
C46_2 C47_2 C48_2 120.0 . . ?
C46_2 C47_2 C50_2 121(2) . . ?
C48_2 C47_2 C50_2 119(2) . . ?
C49_2 C48_2 C47_2 120.0 . . ?
C49_2 C48_2 H48_2 120.0 . . ?
C47_2 C48_2 H48_2 120.0 . . ?
C48_2 C49_2 C44_2 120.0 . . ?
C48_2 C49_2 H49_2 120.0 . . ?
C44_2 C49_2 H49_2 120.0 . . ?
C51_2 C50_2 C51_2 128(3) 6_565 . ?
C51_2 C50_2 C47_2 118(2) 6_565 . ?
C51_2 C50_2 C47_2 112(2) . . ?
C52_2 C51_2 C50_2 111(2) . . ?
C52_2 C51_2 H51_2 124.7 . . ?
C50_2 C51_2 H51_2 124.7 . . ?
C51_2 C52_2 C53_2 122.9(19) . . ?
C51_2 C52_2 H52_2 118.6 . . ?
C53_2 C52_2 H52_2 118.6 . . ?
C52_2 C53_2 C52_2 118(2) . 6_565 ?
C52_2 C53_2 C54_2 118.7(13) . . ?
C52_2 C53_2 C54_2 118.7(13) 6_565 . ?
O6_2 C54_2 O6_2 133(2) . 6_565 ?
O6_2 C54_2 C53_2 113.2(11) . . ?
O6_2 C54_2 C53_2 113.2(11) 6_565 . ?
C54_2 O6_2 Eu1 131.7(13) . 8_455 ?

loop_
_geom_bond_atom_site_label_1
_geom_bond_atom_site_label_2
_geom_bond_distance
_geom_bond_site_symmetry_2
_geom_bond_publ_flag
Eu1 O6_2 2.354(13) 8 ?
Eu1 O4 2.370(6) . ?
Eu1 O1 2.379(7) . ?
Eu1 O5 2.390(7) . ?
Eu1 O4_1 2.399(9) 8_556 ?
Eu1 O3 2.405(8) . ?
Eu1 O2_2 2.446(10) . ?
Eu1 O8_1 2.450(12) 8 ?
Eu1 Eu2 3.9453(12) . ?
Eu1 Eu3 3.9588(12) . ?
Eu1 Eu4 3.9783(11) . ?
Eu1 Eu1 3.9785(15) 6 ?
Eu2 O5_1 2.337(11) 1_556 ?
Eu2 O5_2 2.339(9) 8_455 ?
Eu2 O2 2.340(5) . ?
Eu2 O1 2.345(8) . ?
Eu2 O3 2.351(6) . ?
Eu2 O1_2 2.370(11) . ?
Eu2 O6 2.370(6) . ?
Eu2 O2_1 2.389(10) . ?
Eu2 Eu2 3.9485(15) 6 ?
Eu2 Eu3 3.9491(10) . ?
Eu2 Eu4 3.9684(12) . ?
Eu3 O3 2.324(7) . ?
Eu3 O3 2.324(7) 6 ?
Eu3 O5 2.327(12) . ?
Eu3 O6_1 2.349(12) 6_556 ?
Eu3 O6_1 2.349(12) 1_556 ?
Eu3 O6 2.370(10) . ?
Eu3 O3_1 2.426(10) 8_556 ?
Eu3 O3_1 2.426(10) 3_546 ?
Eu4 O1_1 2.338(9) . ?
Eu4 O1_1 2.338(9) 6 ?
Eu4 O7_1 2.366(12) 8 ?
Eu4 O7_1 2.366(12) 3_545 ?
Eu4 O1 2.380(8) 6 ?
Eu4 O1 2.380(8) . ?
Eu4 O4 2.396(9) . ?
Eu4 O2 2.414(11) . ?
C1_1 O1_1 1.24(2) . ?
C1_1 O2_1 1.37(2) . ?
C1_1 C2_1 1.530(15) . ?
C2_1 C3_1 1.3900 . ?
C2_1 C7_1 1.3900 . ?
C3_1 C4_1 1.3900 . ?
C3_1 H3_1 0.9300 . ?
C4_1 C5_1 1.3900 . ?
C4_1 H4_1 0.9300 . ?
C5_1 C6_1 1.3900 . ?
C5_1 C8A_1 1.526(16) . ?
C5_1 C8B_1 1.57(2) . ?
C6_1 C7_1 1.3900 . ?
C6_1 H6_1 0.9300 . ?
C7_1 H7_1 0.9300 . ?
C8A_1 C9A_1 1.3900 . ?
C8A_1 C13A_1 1.3900 . ?
C9A_1 C10A_1 1.3900 . ?
C9A_1 H9A_1 0.9300 . ?
C10A_1 C11A_1 1.3900 . ?
C10A_1 H10A_1 0.9300 . ?
C11A_1 C12A_1 1.3900 . ?
C11A_1 C14_1 1.539(17) . ?
C12A_1 C13A_1 1.3900 . ?
C12A_1 H12A_1 0.9300 . ?
C13A_1 H13A_1 0.9300 . ?
C8B_1 C9B_1 1.3900 . ?
C8B_1 C13B_1 1.3900 . ?
C9B_1 C10B_1 1.3900 . ?
C9B_1 H9B_1 0.9300 . ?
C10B_1 C11B_1 1.3900 . ?
C10B_1 H10B_1 0.9300 . ?
C11B_1 C12B_1 1.3900 . ?
C11B_1 C14_1 1.499(19) . ?
C12B_1 C13B_1 1.3900 . ?
C12B_1 H12B_1 0.9300 . ?
C13B_1 H13B_1 0.9300 . ?
C14_1 C15_1 1.3900 . ?
C14_1 C19_1 1.3900 . ?
C15_1 C16_1 1.3900 . ?
C15_1 H15_1 0.9300 . ?
C16_1 C17_1 1.3900 . ?
C16_1 C26_1 1.53(2) . ?
C17_1 C18_1 1.3900 . ?
C17_1 C20_1 1.490(9) . ?
C18_1 C19_1 1.3900 . ?
C18_1 H18_1 0.9300 . ?
C19_1 H19_1 0.9300 . ?
C20_1 C21_1 1.3900 . ?
C20_1 C25_1 1.3900 . ?
C21_1 C22_1 1.3900 . ?
C21_1 H21_1 0.9300 . ?
C22_1 C23_1 1.3900 . ?
C22_1 H22_1 0.9300 . ?
C23_1 C24_1 1.3900 . ?
C23_1 C27A_1 1.516(15) . ?
C23_1 C27B_1 1.532(17) . ?
C24_1 C25_1 1.3900 . ?
C24_1 H24_1 0.9300 . ?
C25_1 C26_1 1.54(2) . ?
C26_1 C47_1 1.43(3) . ?
C26_1 C41_1 1.54(2) . ?
C33_1 C34_1 1.3900 . ?
C33_1 C38_1 1.3900 . ?
C33_1 C30B_1 1.557(17) . ?
C33_1 C30A_1 1.568(15) . ?
C34_1 C35_1 1.3900 . ?
C34_1 H34_1 0.9300 . ?
C35_1 C36_1 1.3900 . ?
C35_1 H35_1 0.9300 . ?
C36_1 C37_1 1.3900 . ?
C36_1 C40_1 1.515(15) . ?
C37_1 C38_1 1.3900 . ?
C37_1 H37_1 0.9300 . ?
C38_1 H38_1 0.9300 . ?
C27A_1 C28A_1 1.3900 . ?
C27A_1 C32A_1 1.3900 . ?
C28A_1 C29A_1 1.3900 . ?
C28A_1 H28A_1 0.9300 . ?
C29A_1 C30A_1 1.3900 . ?
C29A_1 H29A_1 0.9300 . ?
C30A_1 C31A_1 1.3900 . ?
C31A_1 C32A_1 1.3900 . ?
C31A_1 H31A_1 0.9300 . ?
C32A_1 H32A_1 0.9300 . ?
C27B_1 C28B_1 1.3900 . ?
C27B_1 C32B_1 1.3900 . ?
C28B_1 C29B_1 1.3900 . ?
C28B_1 H28B_1 0.9300 . ?
C29B_1 C30B_1 1.3900 . ?
C29B_1 H29B_1 0.9300 . ?
C30B_1 C31B_1 1.3900 . ?
C31B_1 C32B_1 1.3900 . ?
C31B_1 H31B_1 0.9300 . ?
C32B_1 H32B_1 0.9300 . ?
C40_1 O4_1 1.21(2) . ?
C40_1 O3_1 1.24(2) . ?
C41_1 C42_1 1.3900 . ?
C41_1 C46_1 1.3900 . ?
C42_1 C43_1 1.3900 . ?
C42_1 H42_1 0.9300 . ?
C43_1 C44_1 1.3900 . ?
C43_1 C53A_1 1.53(2) . ?
C43_1 C53B_1 1.56(2) . ?
C44_1 C45_1 1.3900 . ?
C44_1 H44_1 0.9300 . ?
C45_1 C46_1 1.3900 . ?
C45_1 H45_1 0.9300 . ?
C46_1 C48_1 1.445(12) . ?
C47_1 C48_1 1.3900 . ?
C47_1 C52_1 1.3900 . ?
C48_1 C49_1 1.3900 . ?
C49_1 C50_1 1.3900 . ?
C49_1 H49_1 0.9300 . ?
C50_1 C51_1 1.3900 . ?
C50_1 H50_1 0.9300 . ?
C51_1 C52_1 1.3900 . ?
C51_1 C66A_1 1.57(2) . ?
C51_1 C66B_1 1.59(3) . ?
C52_1 H52_1 0.9300 . ?
C53A_1 C54A_1 1.3900 . ?
C53A_1 C58A_1 1.3900 . ?
C54A_1 C55A_1 1.3900 . ?
C54A_1 H54A_1 0.9300 . ?
C55A_1 C56A_1 1.3900 . ?
C55A_1 H55A_1 0.9300 . ?
C56A_1 C57A_1 1.3900 . ?
C56A_1 C59_1 1.58(2) . ?
C57A_1 C58A_1 1.3900 . ?
C57A_1 H57A_1 0.9300 . ?
C58A_1 H58A_1 0.9300 . ?
C53B_1 C54B_1 1.3900 . ?
C53B_1 C58B_1 1.3900 . ?
C54B_1 C55B_1 1.3900 . ?
C54B_1 H54B_1 0.9300 . ?
C55B_1 C56B_1 1.3900 . ?
C55B_1 H55B_1 0.9300 . ?
C56B_1 C57B_1 1.3900 . ?
C56B_1 C59_1 1.58(2) . ?
C57B_1 C58B_1 1.3900 . ?
C57B_1 H57B_1 0.9300 . ?
C58B_1 H58B_1 0.9300 . ?
C59_1 C60_1 1.3900 . ?
C59_1 C64_1 1.3900 . ?
C60_1 C61_1 1.3900 . ?
C60_1 H60_1 0.9300 . ?
C61_1 C62_1 1.3900 . ?
C61_1 H61_1 0.9300 . ?
C62_1 C63_1 1.3900 . ?
C62_1 C65_1 1.47(2) . ?
C63_1 C64_1 1.3900 . ?
C63_1 H63_1 0.9300 . ?
C64_1 H64_1 0.9300 . ?
C65_1 O6_1 1.25(2) . ?
C65_1 O5_1 1.37(2) . ?
C66A_1 C67A_1 1.3900 . ?
C66A_1 C71A_1 1.3900 . ?
C67A_1 C68A_1 1.3900 . ?
C67A_1 H67A_1 0.9300 . ?
C68A_1 C69A_1 1.3900 . ?
C68A_1 H68A_1 0.9300 . ?
C69A_1 C70A_1 1.3900 . ?
C69A_1 C72_1 1.54(2) . ?
C70A_1 C71A_1 1.3900 . ?
C70A_1 H70A_1 0.9300 . ?
C71A_1 H71A_1 0.9300 . ?
C66B_1 C67B_1 1.3900 . ?
C66B_1 C71B_1 1.3900 . ?
C67B_1 C68B_1 1.3900 . ?
C67B_1 H67B_1 0.9300 . ?
C68B_1 C69B_1 1.3900 . ?
C68B_1 H68B_1 0.9300 . ?
C69B_1 C70B_1 1.3900 . ?
C69B_1 C72_1 1.55(3) . ?
C70B_1 C71B_1 1.3900 . ?
C70B_1 H70B_1 0.9300 . ?
C71B_1 H71B_1 0.9300 . ?
C72_1 C73_1 1.3900 . ?
C72_1 C77_1 1.3900 . ?
C73_1 C74_1 1.3900 . ?
C73_1 H73_1 0.9300 . ?
C74_1 C75_1 1.3900 . ?
C74_1 H74_1 0.9300 . ?
C75_1 C76_1 1.3900 . ?
C75_1 C78_1 1.48(2) . ?
C76_1 C77_1 1.3900 . ?
C76_1 H76_1 0.9300 . ?
C77_1 H77_1 0.9300 . ?
C78_1 O8_1 1.25(2) . ?
C78_1 O7_1 1.398(19) . ?
C1_2 O2_2 1.21(2) . ?
C1_2 O1_2 1.28(2) . ?
C1_2 C2_2 1.491(16) . ?
C2_2 C3_2 1.3900 . ?
C2_2 C7_2 1.3900 . ?
C3_2 C4_2 1.3900 . ?
C3_2 H3_2 0.9300 . ?
C4_2 C5_2 1.3900 . ?
C4_2 H4_2 0.9300 . ?
C5_2 C6_2 1.3900 . ?
C5_2 C8A_2 1.552(17) . ?
C5_2 C8B_2 1.56(2) . ?
C6_2 C7_2 1.3900 . ?
C6_2 H6_2 0.9300 . ?
C7_2 H7_2 0.9300 . ?
C8A_2 C9A_2 1.3900 . ?
C8A_2 C13A_2 1.3900 . ?
C9A_2 C10A_2 1.3900 . ?
C9A_2 H9A_2 0.9300 . ?
C10A_2 C11A_2 1.3900 . ?
C10A_2 H10A_2 0.9300 . ?
C11A_2 C12A_2 1.3900 . ?
C11A_2 C14_2 1.534(17) . ?
C12A_2 C13A_2 1.3900 . ?
C12A_2 H12A_2 0.9300 . ?
C13A_2 H13A_2 0.9300 . ?
C8B_2 C9B_2 1.3900 . ?
C8B_2 C13B_2 1.3900 . ?
C9B_2 C10B_2 1.3900 . ?
C9B_2 H9B_2 0.9300 . ?
C10B_2 C11B_2 1.3900 . ?
C10B_2 H10B_2 0.9300 . ?
C11B_2 C12B_2 1.3900 . ?
C11B_2 C14_2 1.53(2) . ?
C12B_2 C13B_2 1.3900 . ?
C12B_2 H12B_2 0.9300 . ?
C13B_2 H13B_2 0.9300 . ?
C14_2 C15_2 1.3900 . ?
C14_2 C19_2 1.3900 . ?
C15_2 C16_2 1.3900 . ?
C15_2 H15_2 0.9300 . ?
C16_2 C17_2 1.3900 . ?
C16_2 H16_2 0.9300 . ?
C17_2 C18_2 1.3900 . ?
C17_2 C17_2 1.483(15) 6_565 ?
C18_2 C19_2 1.3900 . ?
C18_2 C20_2 1.57(3) . ?
C19_2 H19_2 0.9300 . ?
C20_2 C21_2 1.46(4) . ?
C20_2 C28_2 1.51(3) . ?
C21_2 C22_2 1.37(4) . ?
C21_2 C26_2 1.45(3) . ?
C22_2 C23_2 1.35(4) . ?
C22_2 C27_2 1.40(3) . ?
C23_2 C24_2 1.43(4) . ?
C23_2 H23_2 0.9300 . ?
C24_2 C25_2 1.35(4) . ?
C24_2 H24_2 0.9300 . ?
C25_2 C26_2 1.37(4) . ?
C25_2 C44_2 1.47(3) . ?
C26_2 H26_2 0.9300 . ?
C27_2 C32_2 1.27(4) . ?
C27_2 C28_2 1.40(3) . ?
C28_2 C29_2 1.42(3) . ?
C29_2 C30_2 1.32(3) . ?
C29_2 H29_2 0.9300 . ?
C30_2 C31_2 1.42(3) . ?
C30_2 C33_2 1.50(3) . ?
C31_2 C32_2 1.40(3) . ?
C31_2 H31_2 0.9300 . ?
C32_2 H32_2 0.9300 . ?
C39_2 C40_2 1.383(14) 6_565 ?
C39_2 C40_2 1.383(14) . ?
C39_2 C36_2 1.54(3) . ?
C40_2 C41_2 1.395(14) . ?
C40_2 H40_2 0.9300 . ?
C41_2 C42_2 1.398(14) . ?
C41_2 H41_2 0.9300 . ?
C42_2 C43_2 1.48(2) . ?
C43_2 O5_2 1.292(12) . ?
C43_2 O5_2 1.292(12) 6_565 ?
C33_2 C34_2 1.3900 . ?
C33_2 C38_2 1.3900 . ?
C34_2 C35_2 1.3900 . ?
C34_2 H34_2 0.9300 . ?
C35_2 C36_2 1.3900 . ?
C35_2 H35_2 0.9300 . ?
C36_2 C37_2 1.3900 . ?
C37_2 C38_2 1.3900 . ?
C37_2 H37_2 0.9300 . ?
C38_2 H38_2 0.9300 . ?
C44_2 C45_2 1.3900 . ?
C44_2 C49_2 1.3900 . ?
C45_2 C46_2 1.3900 . ?
C45_2 H45_2 0.9300 . ?
C46_2 C47_2 1.3900 . ?
C46_2 H46_2 0.9300 . ?
C47_2 C48_2 1.3900 . ?
C47_2 C50_2 1.61(3) . ?
C48_2 C49_2 1.3900 . ?
C48_2 H48_2 0.9300 . ?
C49_2 H49_2 0.9300 . ?
C50_2 C51_2 1.446(15) 6_565 ?
C50_2 C51_2 1.446(15) . ?
C51_2 C52_2 1.398(15) . ?
C51_2 H51_2 0.9300 . ?
C52_2 C53_2 1.416(15) . ?
C52_2 H52_2 0.9300 . ?
C53_2 C54_2 1.52(3) . ?
C54_2 O6_2 1.352(14) . ?
C54_2 O6_2 1.352(14) 6_565 ?

loop_
_geom_torsion_atom_site_label_1
_geom_torsion_atom_site_label_2
_geom_torsion_atom_site_label_3
_geom_torsion_atom_site_label_4
_geom_torsion
_geom_torsion_site_symmetry_1
_geom_torsion_site_symmetry_2
_geom_torsion_site_symmetry_3
_geom_torsion_site_symmetry_4
_geom_torsion_publ_flag
O2_1 C1_1 O1_1 Eu4 -18(4) . . . . ?
C2_1 C1_1 O1_1 Eu4 165.3(12) . . . . ?
O1_1 C1_1 O2_1 Eu2 14(3) . . . . ?
C2_1 C1_1 O2_1 Eu2 -168.3(10) . . . . ?
O1_1 C1_1 C2_1 C3_1 165.9(15) . . . . ?
O2_1 C1_1 C2_1 C3_1 -12(2) . . . . ?
O1_1 C1_1 C2_1 C7_1 -15(2) . . . . ?
O2_1 C1_1 C2_1 C7_1 167.6(12) . . . . ?
C7_1 C2_1 C3_1 C4_1 0.0 . . . . ?
C1_1 C2_1 C3_1 C4_1 179.3(16) . . . . ?
C2_1 C3_1 C4_1 C5_1 0.0 . . . . ?
C3_1 C4_1 C5_1 C6_1 0.0 . . . . ?
C3_1 C4_1 C5_1 C8A_1 178.1(19) . . . . ?
C3_1 C4_1 C5_1 C8B_1 -169(2) . . . . ?
C4_1 C5_1 C6_1 C7_1 0.0 . . . . ?
C8A_1 C5_1 C6_1 C7_1 -178(2) . . . . ?
C8B_1 C5_1 C6_1 C7_1 169(2) . . . . ?
C5_1 C6_1 C7_1 C2_1 0.0 . . . . ?
C3_1 C2_1 C7_1 C6_1 0.0 . . . . ?
C1_1 C2_1 C7_1 C6_1 -179.3(15) . . . . ?
C4_1 C5_1 C8A_1 C9A_1 54(2) . . . . ?
C6_1 C5_1 C8A_1 C9A_1 -128.2(19) . . . . ?
C4_1 C5_1 C8A_1 C13A_1 -133.1(18) . . . . ?
C6_1 C5_1 C8A_1 C13A_1 45(3) . . . . ?
C13A_1 C8A_1 C9A_1 C10A_1 0.0 . . . . ?
C5_1 C8A_1 C9A_1 C10A_1 173(3) . . . . ?
C8A_1 C9A_1 C10A_1 C11A_1 0.0 . . . . ?
C9A_1 C10A_1 C11A_1 C12A_1 0.0 . . . . ?
C9A_1 C10A_1 C11A_1 C14_1 -179(3) . . . . ?
C10A_1 C11A_1 C12A_1 C13A_1 0.0 . . . . ?
C14_1 C11A_1 C12A_1 C13A_1 179(3) . . . . ?
C11A_1 C12A_1 C13A_1 C8A_1 0.0 . . . . ?
C9A_1 C8A_1 C13A_1 C12A_1 0.0 . . . . ?
C5_1 C8A_1 C13A_1 C12A_1 -173(3) . . . . ?
C4_1 C5_1 C8B_1 C9B_1 -51(2) . . . . ?
C6_1 C5_1 C8B_1 C9B_1 139.6(16) . . . . ?
C4_1 C5_1 C8B_1 C13B_1 136(2) . . . . ?
C6_1 C5_1 C8B_1 C13B_1 -34(3) . . . . ?
C13B_1 C8B_1 C9B_1 C10B_1 0.0 . . . . ?
C5_1 C8B_1 C9B_1 C10B_1 -174(3) . . . . ?
C8B_1 C9B_1 C10B_1 C11B_1 0.0 . . . . ?
C9B_1 C10B_1 C11B_1 C12B_1 0.0 . . . . ?
C9B_1 C10B_1 C11B_1 C14_1 177(3) . . . . ?
C10B_1 C11B_1 C12B_1 C13B_1 0.0 . . . . ?
C14_1 C11B_1 C12B_1 C13B_1 -177(3) . . . . ?
C11B_1 C12B_1 C13B_1 C8B_1 0.0 . . . . ?
C9B_1 C8B_1 C13B_1 C12B_1 0.0 . . . . ?
C5_1 C8B_1 C13B_1 C12B_1 173(3) . . . . ?
C12B_1 C11B_1 C14_1 C15_1 143.7(18) . . . . ?
C10B_1 C11B_1 C14_1 C15_1 -34(3) . . . . ?
C12B_1 C11B_1 C14_1 C19_1 -40(3) . . . . ?
C10B_1 C11B_1 C14_1 C19_1 142.7(19) . . . . ?
C10A_1 C11A_1 C14_1 C15_1 -129.0(18) . . . . ?
C12A_1 C11A_1 C14_1 C15_1 52(3) . . . . ?
C10A_1 C11A_1 C14_1 C19_1 49(3) . . . . ?
C12A_1 C11A_1 C14_1 C19_1 -129.8(18) . . . . ?
C19_1 C14_1 C15_1 C16_1 0.0 . . . . ?
C11B_1 C14_1 C15_1 C16_1 176(2) . . . . ?
C11A_1 C14_1 C15_1 C16_1 177.8(19) . . . . ?
C14_1 C15_1 C16_1 C17_1 0.0 . . . . ?
C14_1 C15_1 C16_1 C26_1 -177.2(17) . . . . ?
C15_1 C16_1 C17_1 C18_1 0.0 . . . . ?
C26_1 C16_1 C17_1 C18_1 177.6(14) . . . . ?
C15_1 C16_1 C17_1 C20_1 178.2(14) . . . . ?
C26_1 C16_1 C17_1 C20_1 -4.2(15) . . . . ?
C16_1 C17_1 C18_1 C19_1 0.0 . . . . ?
C20_1 C17_1 C18_1 C19_1 -177.7(18) . . . . ?
C17_1 C18_1 C19_1 C14_1 0.0 . . . . ?
C15_1 C14_1 C19_1 C18_1 0.0 . . . . ?
C11B_1 C14_1 C19_1 C18_1 -177(2) . . . . ?
C11A_1 C14_1 C19_1 C18_1 -178(2) . . . . ?
C16_1 C17_1 C20_1 C21_1 176.5(11) . . . . ?
C18_1 C17_1 C20_1 C21_1 -6(2) . . . . ?
C16_1 C17_1 C20_1 C25_1 0.7(12) . . . . ?
C18_1 C17_1 C20_1 C25_1 178.6(10) . . . . ?
C25_1 C20_1 C21_1 C22_1 0.0 . . . . ?
C17_1 C20_1 C21_1 C22_1 -175.4(19) . . . . ?
C20_1 C21_1 C22_1 C23_1 0.0 . . . . ?
C21_1 C22_1 C23_1 C24_1 0.0 . . . . ?
C21_1 C22_1 C23_1 C27A_1 -178(2) . . . . ?
C21_1 C22_1 C23_1 C27B_1 -175(2) . . . . ?
C22_1 C23_1 C24_1 C25_1 0.0 . . . . ?
C27A_1 C23_1 C24_1 C25_1 178(2) . . . . ?
C27B_1 C23_1 C24_1 C25_1 174(2) . . . . ?
C23_1 C24_1 C25_1 C20_1 0.0 . . . . ?
C23_1 C24_1 C25_1 C26_1 172.3(18) . . . . ?
C21_1 C20_1 C25_1 C24_1 0.0 . . . . ?
C17_1 C20_1 C25_1 C24_1 176.4(14) . . . . ?
C21_1 C20_1 C25_1 C26_1 -173.4(15) . . . . ?
C17_1 C20_1 C25_1 C26_1 3.0(15) . . . . ?
C17_1 C16_1 C26_1 C47_1 -118.0(15) . . . . ?
C15_1 C16_1 C26_1 C47_1 59(2) . . . . ?
C17_1 C16_1 C26_1 C41_1 123.6(14) . . . . ?
C15_1 C16_1 C26_1 C41_1 -59(2) . . . . ?
C17_1 C16_1 C26_1 C25_1 5.5(16) . . . . ?
C15_1 C16_1 C26_1 C25_1 -177.1(11) . . . . ?
C24_1 C25_1 C26_1 C47_1 -55(2) . . . . ?
C20_1 C25_1 C26_1 C47_1 117.6(15) . . . . ?
C24_1 C25_1 C26_1 C16_1 -177.9(12) . . . . ?
C20_1 C25_1 C26_1 C16_1 -5.1(16) . . . . ?
C24_1 C25_1 C26_1 C41_1 64(2) . . . . ?
C20_1 C25_1 C26_1 C41_1 -123.4(13) . . . . ?
C38_1 C33_1 C34_1 C35_1 0.0 . . . . ?
C30B_1 C33_1 C34_1 C35_1 -177(2) . . . . ?
C30A_1 C33_1 C34_1 C35_1 179(2) . . . . ?
C33_1 C34_1 C35_1 C36_1 0.0 . . . . ?
C34_1 C35_1 C36_1 C37_1 0.0 . . . . ?
C34_1 C35_1 C36_1 C40_1 176.0(16) . . . . ?
C35_1 C36_1 C37_1 C38_1 0.0 . . . . ?
C40_1 C36_1 C37_1 C38_1 -175.8(18) . . . . ?
C36_1 C37_1 C38_1 C33_1 0.0 . . . . ?
C34_1 C33_1 C38_1 C37_1 0.0 . . . . ?
C30B_1 C33_1 C38_1 C37_1 177(2) . . . . ?
C30A_1 C33_1 C38_1 C37_1 -179.3(19) . . . . ?
C22_1 C23_1 C27A_1 C28A_1 132.5(19) . . . . ?
C24_1 C23_1 C27A_1 C28A_1 -46(3) . . . . ?
C22_1 C23_1 C27A_1 C32A_1 -44(3) . . . . ?
C24_1 C23_1 C27A_1 C32A_1 137.2(18) . . . . ?
C32A_1 C27A_1 C28A_1 C29A_1 0.0 . . . . ?
C23_1 C27A_1 C28A_1 C29A_1 -177(3) . . . . ?
C27A_1 C28A_1 C29A_1 C30A_1 0.0 . . . . ?
C28A_1 C29A_1 C30A_1 C31A_1 0.0 . . . . ?
C28A_1 C29A_1 C30A_1 C33_1 176(3) . . . . ?
C34_1 C33_1 C30A_1 C31A_1 125(2) . . . . ?
C38_1 C33_1 C30A_1 C31A_1 -56(3) . . . . ?
C34_1 C33_1 C30A_1 C29A_1 -51(3) . . . . ?
C38_1 C33_1 C30A_1 C29A_1 128.1(19) . . . . ?
C29A_1 C30A_1 C31A_1 C32A_1 0.0 . . . . ?
C33_1 C30A_1 C31A_1 C32A_1 -176(3) . . . . ?
C30A_1 C31A_1 C32A_1 C27A_1 0.0 . . . . ?
C28A_1 C27A_1 C32A_1 C31A_1 0.0 . . . . ?
C23_1 C27A_1 C32A_1 C31A_1 177(3) . . . . ?
C22_1 C23_1 C27B_1 C28B_1 35(3) . . . . ?
C24_1 C23_1 C27B_1 C28B_1 -139(2) . . . . ?
C22_1 C23_1 C27B_1 C32B_1 -146.6(17) . . . . ?
C24_1 C23_1 C27B_1 C32B_1 39(3) . . . . ?
C32B_1 C27B_1 C28B_1 C29B_1 0.0 . . . . ?
C23_1 C27B_1 C28B_1 C29B_1 178(3) . . . . ?
C27B_1 C28B_1 C29B_1 C30B_1 0.0 . . . . ?
C28B_1 C29B_1 C30B_1 C31B_1 0.0 . . . . ?
C28B_1 C29B_1 C30B_1 C33_1 176(3) . . . . ?
C34_1 C33_1 C30B_1 C31B_1 -138.8(17) . . . . ?
C38_1 C33_1 C30B_1 C31B_1 45(3) . . . . ?
C34_1 C33_1 C30B_1 C29B_1 45(3) . . . . ?
C38_1 C33_1 C30B_1 C29B_1 -132(2) . . . . ?
C29B_1 C30B_1 C31B_1 C32B_1 0.0 . . . . ?
C33_1 C30B_1 C31B_1 C32B_1 -176(3) . . . . ?
C30B_1 C31B_1 C32B_1 C27B_1 0.0 . . . . ?
C28B_1 C27B_1 C32B_1 C31B_1 0.0 . . . . ?
C23_1 C27B_1 C32B_1 C31B_1 -178(3) . . . . ?
C37_1 C36_1 C40_1 O4_1 -169.5(16) . . . . ?
C35_1 C36_1 C40_1 O4_1 15(2) . . . . ?
C37_1 C36_1 C40_1 O3_1 10(2) . . . . ?
C35_1 C36_1 C40_1 O3_1 -165.5(14) . . . . ?
O4_1 C40_1 O3_1 Eu3 -10(3) . . . 3_454 ?
C36_1 C40_1 O3_1 Eu3 170.5(11) . . . 3_454 ?
O3_1 C40_1 O4_1 Eu1 10(4) . . . 8_454 ?
C36_1 C40_1 O4_1 Eu1 -170.4(13) . . . 8_454 ?
C47_1 C26_1 C41_1 C42_1 179.7(10) . . . . ?
C16_1 C26_1 C41_1 C42_1 -56(2) . . . . ?
C25_1 C26_1 C41_1 C42_1 54.5(18) . . . . ?
C47_1 C26_1 C41_1 C46_1 -0.7(14) . . . . ?
C16_1 C26_1 C41_1 C46_1 123.2(15) . . . . ?
C25_1 C26_1 C41_1 C46_1 -125.9(14) . . . . ?
C46_1 C41_1 C42_1 C43_1 0.0 . . . . ?
C26_1 C41_1 C42_1 C43_1 179.5(14) . . . . ?
C41_1 C42_1 C43_1 C44_1 0.0 . . . . ?
C41_1 C42_1 C43_1 C53A_1 179.0(18) . . . . ?
C41_1 C42_1 C43_1 C53B_1 179.7(19) . . . . ?
C42_1 C43_1 C44_1 C45_1 0.0 . . . . ?
C53A_1 C43_1 C44_1 C45_1 -179.0(18) . . . . ?
C53B_1 C43_1 C44_1 C45_1 -179.7(19) . . . . ?
C43_1 C44_1 C45_1 C46_1 0.0 . . . . ?
C44_1 C45_1 C46_1 C41_1 0.0 . . . . ?
C44_1 C45_1 C46_1 C48_1 178.9(14) . . . . ?
C42_1 C41_1 C46_1 C45_1 0.0 . . . . ?
C26_1 C41_1 C46_1 C45_1 -179.6(11) . . . . ?
C42_1 C41_1 C46_1 C48_1 -179.2(11) . . . . ?
C26_1 C41_1 C46_1 C48_1 1.2(11) . . . . ?
C16_1 C26_1 C47_1 C48_1 -122.6(13) . . . . ?
C41_1 C26_1 C47_1 C48_1 -0.1(14) . . . . ?
C25_1 C26_1 C47_1 C48_1 122.7(14) . . . . ?
C16_1 C26_1 C47_1 C52_1 56.4(19) . . . . ?
C41_1 C26_1 C47_1 C52_1 178.9(9) . . . . ?
C25_1 C26_1 C47_1 C52_1 -58.3(19) . . . . ?
C52_1 C47_1 C48_1 C49_1 0.0 . . . . ?
C26_1 C47_1 C48_1 C49_1 179.1(12) . . . . ?
C52_1 C47_1 C48_1 C46_1 -178.3(11) . . . . ?
C26_1 C47_1 C48_1 C46_1 0.9(12) . . . . ?
C45_1 C46_1 C48_1 C49_1 1.6(17) . . . . ?
C41_1 C46_1 C48_1 C49_1 -179.4(8) . . . . ?
C45_1 C46_1 C48_1 C47_1 179.6(8) . . . . ?
C41_1 C46_1 C48_1 C47_1 -1.3(10) . . . . ?
C47_1 C48_1 C49_1 C50_1 0.0 . . . . ?
C46_1 C48_1 C49_1 C50_1 177.9(14) . . . . ?
C48_1 C49_1 C50_1 C51_1 0.0 . . . . ?
C49_1 C50_1 C51_1 C52_1 0.0 . . . . ?
C49_1 C50_1 C51_1 C66A_1 172.8(19) . . . . ?
C49_1 C50_1 C51_1 C66B_1 -176(3) . . . . ?
C50_1 C51_1 C52_1 C47_1 0.0 . . . . ?
C66A_1 C51_1 C52_1 C47_1 -173.1(18) . . . . ?
C66B_1 C51_1 C52_1 C47_1 176(2) . . . . ?
C48_1 C47_1 C52_1 C51_1 0.0 . . . . ?
C26_1 C47_1 C52_1 C51_1 -178.9(16) . . . . ?
C44_1 C43_1 C53A_1 C54A_1 38(2) . . . . ?
C42_1 C43_1 C53A_1 C54A_1 -141.2(16) . . . . ?
C44_1 C43_1 C53A_1 C58A_1 -143.3(15) . . . . ?
C42_1 C43_1 C53A_1 C58A_1 38(2) . . . . ?
C58A_1 C53A_1 C54A_1 C55A_1 0.0 . . . . ?
C43_1 C53A_1 C54A_1 C55A_1 179(3) . . . . ?
C53A_1 C54A_1 C55A_1 C56A_1 0.0 . . . . ?
C54A_1 C55A_1 C56A_1 C57A_1 0.0 . . . . ?
C54A_1 C55A_1 C56A_1 C59_1 179(3) . . . . ?
C55A_1 C56A_1 C57A_1 C58A_1 0.0 . . . . ?
C59_1 C56A_1 C57A_1 C58A_1 -179(3) . . . . ?
C56A_1 C57A_1 C58A_1 C53A_1 0.0 . . . . ?
C54A_1 C53A_1 C58A_1 C57A_1 0.0 . . . . ?
C43_1 C53A_1 C58A_1 C57A_1 -179(3) . . . . ?
C44_1 C43_1 C53B_1 C54B_1 146.4(17) . . . . ?
C42_1 C43_1 C53B_1 C54B_1 -33(3) . . . . ?
C44_1 C43_1 C53B_1 C58B_1 -36(3) . . . . ?
C42_1 C43_1 C53B_1 C58B_1 144.0(16) . . . . ?
C58B_1 C53B_1 C54B_1 C55B_1 0.0 . . . . ?
C43_1 C53B_1 C54B_1 C55B_1 177(3) . . . . ?
C53B_1 C54B_1 C55B_1 C56B_1 0.0 . . . . ?
C54B_1 C55B_1 C56B_1 C57B_1 0.0 . . . . ?
C54B_1 C55B_1 C56B_1 C59_1 167(3) . . . . ?
C55B_1 C56B_1 C57B_1 C58B_1 0.0 . . . . ?
C59_1 C56B_1 C57B_1 C58B_1 -167(3) . . . . ?
C56B_1 C57B_1 C58B_1 C53B_1 0.0 . . . . ?
C54B_1 C53B_1 C58B_1 C57B_1 0.0 . . . . ?
C43_1 C53B_1 C58B_1 C57B_1 -177(3) . . . . ?
C55B_1 C56B_1 C59_1 C60_1 131.2(17) . . . . ?
C57B_1 C56B_1 C59_1 C60_1 -62(2) . . . . ?
C55B_1 C56B_1 C59_1 C64_1 -50(3) . . . . ?
C57B_1 C56B_1 C59_1 C64_1 117(2) . . . . ?
C55A_1 C56A_1 C59_1 C60_1 -126.1(18) . . . . ?
C57A_1 C56A_1 C59_1 C60_1 53(3) . . . . ?
C55A_1 C56A_1 C59_1 C64_1 51(3) . . . . ?
C57A_1 C56A_1 C59_1 C64_1 -130.6(18) . . . . ?
C64_1 C59_1 C60_1 C61_1 0.0 . . . . ?
C56B_1 C59_1 C60_1 C61_1 179(2) . . . . ?
C56A_1 C59_1 C60_1 C61_1 177(2) . . . . ?
C59_1 C60_1 C61_1 C62_1 0.0 . . . . ?
C60_1 C61_1 C62_1 C63_1 0.0 . . . . ?
C60_1 C61_1 C62_1 C65_1 -173(2) . . . . ?
C61_1 C62_1 C63_1 C64_1 0.0 . . . . ?
C65_1 C62_1 C63_1 C64_1 174(2) . . . . ?
C62_1 C63_1 C64_1 C59_1 0.0 . . . . ?
C60_1 C59_1 C64_1 C63_1 0.0 . . . . ?
C56B_1 C59_1 C64_1 C63_1 -178(3) . . . . ?
C56A_1 C59_1 C64_1 C63_1 -177(2) . . . . ?
C63_1 C62_1 C65_1 O6_1 -174.0(17) . . . . ?
C61_1 C62_1 C65_1 O6_1 0(3) . . . . ?
C63_1 C62_1 C65_1 O5_1 6(3) . . . . ?
C61_1 C62_1 C65_1 O5_1 180.0(14) . . . . ?
C52_1 C51_1 C66A_1 C67A_1 -59(2) . . . . ?
C50_1 C51_1 C66A_1 C67A_1 127.7(18) . . . . ?
C52_1 C51_1 C66A_1 C71A_1 133.2(18) . . . . ?
C50_1 C51_1 C66A_1 C71A_1 -40(3) . . . . ?
C71A_1 C66A_1 C67A_1 C68A_1 0.0 . . . . ?
C51_1 C66A_1 C67A_1 C68A_1 -168(3) . . . . ?
C66A_1 C67A_1 C68A_1 C69A_1 0.0 . . . . ?
C67A_1 C68A_1 C69A_1 C70A_1 0.0 . . . . ?
C67A_1 C68A_1 C69A_1 C72_1 -165(3) . . . . ?
C68A_1 C69A_1 C70A_1 C71A_1 0.0 . . . . ?
C72_1 C69A_1 C70A_1 C71A_1 165(3) . . . . ?
C69A_1 C70A_1 C71A_1 C66A_1 0.0 . . . . ?
C67A_1 C66A_1 C71A_1 C70A_1 0.0 . . . . ?
C51_1 C66A_1 C71A_1 C70A_1 167(3) . . . . ?
C52_1 C51_1 C66B_1 C67B_1 -145.6(19) . . . . ?
C50_1 C51_1 C66B_1 C67B_1 30(3) . . . . ?
C52_1 C51_1 C66B_1 C71B_1 55(3) . . . . ?
C50_1 C51_1 C66B_1 C71B_1 -129(3) . . . . ?
C71B_1 C66B_1 C67B_1 C68B_1 0.0 . . . . ?
C51_1 C66B_1 C67B_1 C68B_1 -160(3) . . . . ?
C66B_1 C67B_1 C68B_1 C69B_1 0.0 . . . . ?
C67B_1 C68B_1 C69B_1 C70B_1 0.0 . . . . ?
C67B_1 C68B_1 C69B_1 C72_1 -161(4) . . . . ?
C68B_1 C69B_1 C70B_1 C71B_1 0.0 . . . . ?
C72_1 C69B_1 C70B_1 C71B_1 162(4) . . . . ?
C69B_1 C70B_1 C71B_1 C66B_1 0.0 . . . . ?
C67B_1 C66B_1 C71B_1 C70B_1 0.0 . . . . ?
C51_1 C66B_1 C71B_1 C70B_1 158(4) . . . . ?
C70A_1 C69A_1 C72_1 C73_1 147.7(17) . . . . ?
C68A_1 C69A_1 C72_1 C73_1 -47(3) . . . . ?
C70A_1 C69A_1 C72_1 C77_1 -18(3) . . . . ?
C68A_1 C69A_1 C72_1 C77_1 147.2(17) . . . . ?
C70B_1 C69B_1 C72_1 C73_1 -123(2) . . . . ?
C68B_1 C69B_1 C72_1 C73_1 38(4) . . . . ?
C70B_1 C69B_1 C72_1 C77_1 69(3) . . . . ?
C68B_1 C69B_1 C72_1 C77_1 -129(2) . . . . ?
C77_1 C72_1 C73_1 C74_1 0.0 . . . . ?
C69A_1 C72_1 C73_1 C74_1 -166(2) . . . . ?
C69B_1 C72_1 C73_1 C74_1 -167(3) . . . . ?
C72_1 C73_1 C74_1 C75_1 0.0 . . . . ?
C73_1 C74_1 C75_1 C76_1 0.0 . . . . ?
C73_1 C74_1 C75_1 C78_1 177.4(18) . . . . ?
C74_1 C75_1 C76_1 C77_1 0.0 . . . . ?
C78_1 C75_1 C76_1 C77_1 -177.4(18) . . . . ?
C75_1 C76_1 C77_1 C72_1 0.0 . . . . ?
C73_1 C72_1 C77_1 C76_1 0.0 . . . . ?
C69A_1 C72_1 C77_1 C76_1 165(2) . . . . ?
C69B_1 C72_1 C77_1 C76_1 168(3) . . . . ?
C76_1 C75_1 C78_1 O8_1 179.4(14) . . . . ?
C74_1 C75_1 C78_1 O8_1 2(2) . . . . ?
C76_1 C75_1 C78_1 O7_1 -7(2) . . . . ?
C74_1 C75_1 C78_1 O7_1 175.2(13) . . . . ?
O8_1 C78_1 O7_1 Eu4 -8(3) . . . 3_455 ?
C75_1 C78_1 O7_1 Eu4 179.6(11) . . . 3_455 ?
O7_1 C78_1 O8_1 Eu1 17(3) . . . 8_455 ?
C75_1 C78_1 O8_1 Eu1 -170.7(11) . . . 8_455 ?
O6_1 C65_1 O5_1 Eu2 6(3) . . . 1_554 ?
C62_1 C65_1 O5_1 Eu2 -174.8(13) . . . 1_554 ?
O5_1 C65_1 O6_1 Eu3 0(4) . . . 1_554 ?
C62_1 C65_1 O6_1 Eu3 -179.7(13) . . . 1_554 ?
O2_2 C1_2 O1_2 Eu2 -16(3) . . . . ?
C2_2 C1_2 O1_2 Eu2 170.1(11) . . . . ?
O1_2 C1_2 O2_2 Eu1 17(4) . . . . ?
C2_2 C1_2 O2_2 Eu1 -169.4(11) . . . . ?
O2_2 C1_2 C2_2 C3_2 15(2) . . . . ?
O1_2 C1_2 C2_2 C3_2 -170.5(14) . . . . ?
O2_2 C1_2 C2_2 C7_2 -168.8(15) . . . . ?
O1_2 C1_2 C2_2 C7_2 5(2) . . . . ?
C7_2 C2_2 C3_2 C4_2 0.0 . . . . ?
C1_2 C2_2 C3_2 C4_2 176.0(16) . . . . ?
C2_2 C3_2 C4_2 C5_2 0.0 . . . . ?
C3_2 C4_2 C5_2 C6_2 0.0 . . . . ?
C3_2 C4_2 C5_2 C8A_2 -177(2) . . . . ?
C3_2 C4_2 C5_2 C8B_2 -172(2) . . . . ?
C4_2 C5_2 C6_2 C7_2 0.0 . . . . ?
C8A_2 C5_2 C6_2 C7_2 178(2) . . . . ?
C8B_2 C5_2 C6_2 C7_2 172(2) . . . . ?
C5_2 C6_2 C7_2 C2_2 0.0 . . . . ?
C3_2 C2_2 C7_2 C6_2 0.0 . . . . ?
C1_2 C2_2 C7_2 C6_2 -176.0(16) . . . . ?
C6_2 C5_2 C8A_2 C9A_2 -51(3) . . . . ?
C4_2 C5_2 C8A_2 C9A_2 126(2) . . . . ?
C6_2 C5_2 C8A_2 C13A_2 135.6(17) . . . . ?
C4_2 C5_2 C8A_2 C13A_2 -47(3) . . . . ?
C13A_2 C8A_2 C9A_2 C10A_2 0.0 . . . . ?
C5_2 C8A_2 C9A_2 C10A_2 -173(3) . . . . ?
C8A_2 C9A_2 C10A_2 C11A_2 0.0 . . . . ?
C9A_2 C10A_2 C11A_2 C12A_2 0.0 . . . . ?
C9A_2 C10A_2 C11A_2 C14_2 -176(3) . . . . ?
C10A_2 C11A_2 C12A_2 C13A_2 0.0 . . . . ?
C14_2 C11A_2 C12A_2 C13A_2 176(3) . . . . ?
C11A_2 C12A_2 C13A_2 C8A_2 0.0 . . . . ?
C9A_2 C8A_2 C13A_2 C12A_2 0.0 . . . . ?
C5_2 C8A_2 C13A_2 C12A_2 174(3) . . . . ?
C6_2 C5_2 C8B_2 C9B_2 48(3) . . . . ?
C4_2 C5_2 C8B_2 C9B_2 -140.4(17) . . . . ?
C6_2 C5_2 C8B_2 C13B_2 -135.5(19) . . . . ?
C4_2 C5_2 C8B_2 C13B_2 36(3) . . . . ?
C13B_2 C8B_2 C9B_2 C10B_2 0.0 . . . . ?
C5_2 C8B_2 C9B_2 C10B_2 177(3) . . . . ?
C8B_2 C9B_2 C10B_2 C11B_2 0.0 . . . . ?
C9B_2 C10B_2 C11B_2 C12B_2 0.0 . . . . ?
C9B_2 C10B_2 C11B_2 C14_2 -179(3) . . . . ?
C10B_2 C11B_2 C12B_2 C13B_2 0.0 . . . . ?
C14_2 C11B_2 C12B_2 C13B_2 179(3) . . . . ?
C11B_2 C12B_2 C13B_2 C8B_2 0.0 . . . . ?
C9B_2 C8B_2 C13B_2 C12B_2 0.0 . . . . ?
C5_2 C8B_2 C13B_2 C12B_2 -177(3) . . . . ?
C10B_2 C11B_2 C14_2 C15_2 -141.3(16) . . . . ?
C12B_2 C11B_2 C14_2 C15_2 40(3) . . . . ?
C10B_2 C11B_2 C14_2 C19_2 43(3) . . . . ?
C12B_2 C11B_2 C14_2 C19_2 -137(2) . . . . ?
C12A_2 C11A_2 C14_2 C15_2 132.3(18) . . . . ?
C10A_2 C11A_2 C14_2 C15_2 -51(3) . . . . ?
C12A_2 C11A_2 C14_2 C19_2 -45(3) . . . . ?
C10A_2 C11A_2 C14_2 C19_2 131.2(18) . . . . ?
C19_2 C14_2 C15_2 C16_2 0.0 . . . . ?
C11B_2 C14_2 C15_2 C16_2 -176.2(19) . . . . ?
C11A_2 C14_2 C15_2 C16_2 -177.5(18) . . . . ?
C14_2 C15_2 C16_2 C17_2 0.0 . . . . ?
C15_2 C16_2 C17_2 C18_2 0.0 . . . . ?
C15_2 C16_2 C17_2 C17_2 -178.4 . . . 6_565 ?
C16_2 C17_2 C18_2 C19_2 0.0 . . . . ?
C17_2 C17_2 C18_2 C19_2 178.7 6_565 . . . ?
C16_2 C17_2 C18_2 C20_2 -175.4(13) . . . . ?
C17_2 C17_2 C18_2 C20_2 3.3(13) 6_565 . . . ?
C17_2 C18_2 C19_2 C14_2 0.0 . . . . ?
C20_2 C18_2 C19_2 C14_2 174.6(15) . . . . ?
C15_2 C14_2 C19_2 C18_2 0.0 . . . . ?
C11B_2 C14_2 C19_2 C18_2 176(2) . . . . ?
C11A_2 C14_2 C19_2 C18_2 177.5(18) . . . . ?
C17_2 C18_2 C20_2 C21_2 120.1(19) . . . . ?
C19_2 C18_2 C20_2 C21_2 -55(2) . . . . ?
C17_2 C18_2 C20_2 C28_2 -124.0(19) . . . . ?
C19_2 C18_2 C20_2 C28_2 61(3) . . . . ?
C17_2 C18_2 C20_2 C18_2 -4.8(19) . . . 6_565 ?
C19_2 C18_2 C20_2 C18_2 -179.7(5) . . . 6_565 ?
C28_2 C20_2 C21_2 C22_2 0.000(3) . . . . ?
C18_2 C20_2 C21_2 C22_2 -122.3(18) 6_565 . . . ?
C18_2 C20_2 C21_2 C22_2 122.3(16) . . . . ?
C28_2 C20_2 C21_2 C26_2 180.000(3) . . . . ?
C18_2 C20_2 C21_2 C26_2 57.7(18) 6_565 . . . ?
C18_2 C20_2 C21_2 C26_2 -57.7(16) . . . . ?
C26_2 C21_2 C22_2 C23_2 0.000(3) . . . . ?
C20_2 C21_2 C22_2 C23_2 180.000(3) . . . . ?
C26_2 C21_2 C22_2 C27_2 180.000(3) . . . . ?
C20_2 C21_2 C22_2 C27_2 0.000(3) . . . . ?
C21_2 C22_2 C23_2 C24_2 0.000(4) . . . . ?
C27_2 C22_2 C23_2 C24_2 180.000(4) . . . . ?
C22_2 C23_2 C24_2 C25_2 0.000(3) . . . . ?
C23_2 C24_2 C25_2 C26_2 0.000(4) . . . . ?
C23_2 C24_2 C25_2 C44_2 170.2(17) . . . . ?
C24_2 C25_2 C26_2 C21_2 0.000(3) . . . . ?
C44_2 C25_2 C26_2 C21_2 -171.1(15) . . . . ?
C22_2 C21_2 C26_2 C25_2 0.000(3) . . . . ?
C20_2 C21_2 C26_2 C25_2 180.000(3) . . . . ?
C23_2 C22_2 C27_2 C32_2 0.000(5) . . . . ?
C21_2 C22_2 C27_2 C32_2 180.000(4) . . . . ?
C23_2 C22_2 C27_2 C28_2 180.000(3) . . . . ?
C21_2 C22_2 C27_2 C28_2 0.000(3) . . . . ?
C32_2 C27_2 C28_2 C29_2 0.000(3) . . . . ?
C22_2 C27_2 C28_2 C29_2 180.000(3) . . . . ?
C32_2 C27_2 C28_2 C20_2 180.000(3) . . . . ?
C22_2 C27_2 C28_2 C20_2 0.000(2) . . . . ?
C21_2 C20_2 C28_2 C27_2 0.000(3) . . . . ?
C18_2 C20_2 C28_2 C27_2 125(2) 6_565 . . . ?
C18_2 C20_2 C28_2 C27_2 -124.7(18) . . . . ?
C21_2 C20_2 C28_2 C29_2 180.000(3) . . . . ?
C18_2 C20_2 C28_2 C29_2 -55(2) 6_565 . . . ?
C18_2 C20_2 C28_2 C29_2 55.3(18) . . . . ?
C27_2 C28_2 C29_2 C30_2 0.000(3) . . . . ?
C20_2 C28_2 C29_2 C30_2 180.000(3) . . . . ?
C28_2 C29_2 C30_2 C31_2 0.000(3) . . . . ?
C28_2 C29_2 C30_2 C33_2 179.4(17) . . . . ?
C29_2 C30_2 C31_2 C32_2 0.000(3) . . . . ?
C33_2 C30_2 C31_2 C32_2 -179.5(15) . . . . ?
C22_2 C27_2 C32_2 C31_2 180.000(3) . . . . ?
C28_2 C27_2 C32_2 C31_2 0.000(4) . . . . ?
C30_2 C31_2 C32_2 C27_2 0.000(4) . . . . ?
C40_2 C39_2 C40_2 C41_2 0(3) 6_565 . . . ?
C36_2 C39_2 C40_2 C41_2 -179.1(19) . . . . ?
C39_2 C40_2 C41_2 C42_2 -2(2) . . . . ?
C40_2 C41_2 C42_2 C41_2 4(4) . . . 6_565 ?
C40_2 C41_2 C42_2 C43_2 175.6(19) . . . . ?
C41_2 C42_2 C43_2 O5_2 5(4) . . . . ?
C41_2 C42_2 C43_2 O5_2 176(2) 6_565 . . . ?
C41_2 C42_2 C43_2 O5_2 -176(2) . . . 6_565 ?
C41_2 C42_2 C43_2 O5_2 -5(4) 6_565 . . 6_565 ?
O5_2 C43_2 O5_2 Eu2 7(4) 6_565 . . 8 ?
C42_2 C43_2 O5_2 Eu2 -173.2(17) . . . 8 ?
C29_2 C30_2 C33_2 C34_2 -38(3) . . . . ?
C31_2 C30_2 C33_2 C34_2 141.1(15) . . . . ?
C29_2 C30_2 C33_2 C38_2 138.0(15) . . . . ?
C31_2 C30_2 C33_2 C38_2 -43(2) . . . . ?
C38_2 C33_2 C34_2 C35_2 0.0 . . . . ?
C30_2 C33_2 C34_2 C35_2 176(3) . . . . ?
C33_2 C34_2 C35_2 C36_2 0.0 . . . . ?
C34_2 C35_2 C36_2 C37_2 0.0 . . . . ?
C34_2 C35_2 C36_2 C39_2 175(3) . . . . ?
C40_2 C39_2 C36_2 C35_2 133(2) 6_565 . . . ?
C40_2 C39_2 C36_2 C35_2 -47(3) . . . . ?
C40_2 C39_2 C36_2 C37_2 -52(3) 6_565 . . . ?
C40_2 C39_2 C36_2 C37_2 128(3) . . . . ?
C35_2 C36_2 C37_2 C38_2 0.0 . . . . ?
C39_2 C36_2 C37_2 C38_2 -175(3) . . . . ?
C36_2 C37_2 C38_2 C33_2 0.0 . . . . ?
C34_2 C33_2 C38_2 C37_2 0.0 . . . . ?
C30_2 C33_2 C38_2 C37_2 -176(3) . . . . ?
C24_2 C25_2 C44_2 C45_2 -35(3) . . . . ?
C26_2 C25_2 C44_2 C45_2 135.3(19) . . . . ?
C24_2 C25_2 C44_2 C49_2 130.4(16) . . . . ?
C26_2 C25_2 C44_2 C49_2 -60(2) . . . . ?
C49_2 C44_2 C45_2 C46_2 0.0 . . . . ?
C25_2 C44_2 C45_2 C46_2 165(3) . . . . ?
C44_2 C45_2 C46_2 C47_2 0.0 . . . . ?
C45_2 C46_2 C47_2 C48_2 0.0 . . . . ?
C45_2 C46_2 C47_2 C50_2 179(3) . . . . ?
C46_2 C47_2 C48_2 C49_2 0.0 . . . . ?
C50_2 C47_2 C48_2 C49_2 -179(3) . . . . ?
C47_2 C48_2 C49_2 C44_2 0.0 . . . . ?
C45_2 C44_2 C49_2 C48_2 0.0 . . . . ?
C25_2 C44_2 C49_2 C48_2 -165(3) . . . . ?
C46_2 C47_2 C50_2 C51_2 148(3) . . . 6_565 ?
C48_2 C47_2 C50_2 C51_2 -33(4) . . . 6_565 ?
C46_2 C47_2 C50_2 C51_2 -51(4) . . . . ?
C48_2 C47_2 C50_2 C51_2 128(3) . . . . ?
C51_2 C50_2 C51_2 C52_2 -25(6) 6_565 . . . ?
C47_2 C50_2 C51_2 C52_2 176(3) . . . . ?
C50_2 C51_2 C52_2 C53_2 20(4) . . . . ?
C51_2 C52_2 C53_2 C52_2 -18(5) . . . 6_565 ?
C51_2 C52_2 C53_2 C54_2 -175(3) . . . . ?
C52_2 C53_2 C54_2 O6_2 -16(4) . . . . ?
C52_2 C53_2 C54_2 O6_2 -173(3) 6_565 . . . ?
C52_2 C53_2 C54_2 O6_2 173(3) . . . 6_565 ?
C52_2 C53_2 C54_2 O6_2 16(4) 6_565 . . 6_565 ?
O6_2 C54_2 O6_2 Eu1 -14(5) 6_565 . . 8_455 ?
C53_2 C54_2 O6_2 Eu1 177.7(17) . . . 8_455 ?
